data_2015673
loop_
_publ_author_name
'Boyd, Peter D.W.'
'Johns, Paul M.'
'Rickard, Clifton E.F.'

_publ_section_title
;
 Bis(1-ferrocenylbutane-1,3-dionato-\k^2^<i>O</i>,<i>O</i>')copper(II)
 and
 bis(1,3-diferrocenylpropane-1,3-dionato-\k^2^<i>O</i>,<i>O</i>')copper(II)
;
_journal_coeditor_code AV3044
_journal_issue 12
_journal_name_full 'Acta Crystallographica Section C'
_journal_page_first m590
_journal_page_last m593
_journal_paper_doi 10.1107/S0108270106041886
_journal_volume 62
_journal_year 2006
_chemical_formula_iupac '[Cu Fe4 (C5 H5)4 (C13 H9 O2)2]'
_chemical_formula_moiety 'C46 H38 Cu Fe4 O4'
_chemical_formula_sum 'C46 H38 Cu Fe4 O4'
_chemical_formula_weight 941.70
_chemical_name_systematic
;
Bis(1,3-diferrocenylpropane-1,3-dionateo-\k^2^O,O')copper(II)
;
_space_group_crystal_system triclinic
_space_group_IT_number 2
_space_group_name_Hall '-P 1'
_space_group_name_H-M_alt 'P -1'
_atom_sites_solution_hydrogens geom
_atom_sites_solution_primary direct
_atom_sites_solution_secondary difmap
_audit_creation_method SHELXL-97
_cell_angle_alpha 89.6700(10)
_cell_angle_beta 78.6170(10)
_cell_angle_gamma 76.9870(10)
_cell_formula_units_Z 2
_cell_length_a 11.9182(2)
_cell_length_b 12.88810(10)
_cell_length_c 12.90970(10)
_cell_measurement_reflns_used 8192
_cell_measurement_temperature 200(2)
_cell_measurement_theta_max 26.4
_cell_measurement_theta_min 1.6
_cell_volume 1892.49(4)
_computing_cell_refinement 'SAINT (Siemens, 1995)'
_computing_data_collection 'SMART (Siemens, 1995)'
_computing_data_reduction SAINT
_computing_molecular_graphics 'ORTEP-3 for Windows (Farrugia, 1997)'
_computing_publication_material 'WinGX (Farrugia, 1999)'
_computing_structure_refinement 'SHELXL97 (Sheldrick, 1997)'
_computing_structure_solution 'SHELXS97 (Sheldrick, 1997)'
_diffrn_ambient_temperature 200(2)
_diffrn_measured_fraction_theta_full 0.981
_diffrn_measured_fraction_theta_max 0.981
_diffrn_measurement_device_type 'Siemens SMART CCD area-detector'
_diffrn_measurement_method '\w scans'
_diffrn_radiation_monochromator graphite
_diffrn_radiation_source 'fine-focus sealed tube'
_diffrn_radiation_type MoK\a
_diffrn_radiation_wavelength 0.71073
_diffrn_reflns_av_R_equivalents 0.0383
_diffrn_reflns_av_sigmaI/netI 0.0538
_diffrn_reflns_limit_h_max 14
_diffrn_reflns_limit_h_min -14
_diffrn_reflns_limit_k_max 16
_diffrn_reflns_limit_k_min -15
_diffrn_reflns_limit_l_max 16
_diffrn_reflns_limit_l_min -16
_diffrn_reflns_number 17654
_diffrn_reflns_theta_full 26.35
_diffrn_reflns_theta_max 26.35
_diffrn_reflns_theta_min 1.61
_diffrn_standards_decay_% 2
_diffrn_standards_number 0
_exptl_absorpt_coefficient_mu 2.095
_exptl_absorpt_correction_T_max 0.803149
_exptl_absorpt_correction_T_min 0.650281
_exptl_absorpt_correction_type multi-scan
_exptl_absorpt_process_details 'SADABS; Sheldrick, 1997'
_exptl_crystal_colour brown
_exptl_crystal_density_diffrn 1.653
_exptl_crystal_density_method 'not measured'
_exptl_crystal_description prism
_exptl_crystal_F_000 958
_exptl_crystal_size_max 0.16
_exptl_crystal_size_mid 0.14
_exptl_crystal_size_min 0.1
_refine_diff_density_max 0.949
_refine_diff_density_min -1.232
_refine_ls_extinction_method none
_refine_ls_goodness_of_fit_ref 1.066
_refine_ls_hydrogen_treatment constr
_refine_ls_matrix_type full
_refine_ls_number_parameters 545
_refine_ls_number_reflns 7556
_refine_ls_number_restraints 140
_refine_ls_restrained_S_all 1.057
_refine_ls_R_factor_all 0.0696
_refine_ls_R_factor_gt 0.0479
_refine_ls_shift/su_max 0.001
_refine_ls_shift/su_mean 0.000
_refine_ls_structure_factor_coef Fsqd
_refine_ls_weighting_details 'calc w=1/[\s^2^(Fo^2^)+(0.0684P)^2^+0.6255P] where P=(Fo^2^+2Fc^2^)/3'
_refine_ls_weighting_scheme calc
_refine_ls_wR_factor_gt 0.1142
_refine_ls_wR_factor_ref 0.1265
_reflns_number_gt 5859
_reflns_number_total 7556
_reflns_threshold_expression >2sigma(I)
_cod_data_source_file av3044.cif
_cod_data_source_block II
_cod_depositor_comments
;
 Updating space group information.

 Antanas Vaitkus,
 2018-05-07

The following automatic conversions were performed:
'_geom_bond_publ_flag' value 'Y' changed to 'y' according to
'/home/saulius/struct/CIF-dictionaries/cif_core.dic' dictionary named
'cif_core.dic' version 2.4.1 from 2010-06-29 (4
times).

'_geom_angle_publ_flag' value 'Y' changed to 'y' according to
'/home/saulius/struct/CIF-dictionaries/cif_core.dic' dictionary named
'cif_core.dic' version 2.4.1 from 2010-06-29 (4 times).

Automatic conversion script
Id: cif_fix_enum 1527 2010-12-29 10:47:43Z saulius 

The following automatic conversions were performed:

'_geom_bond_publ_flag' value 'Y' changed to 'y' according to
/home/saulius/struct/CIF-dictionaries/cif_core.dic dictionary named
'cif_core.dic' version 2.4.1 from 2010-06-29 (4
times).

'_geom_angle_publ_flag' value 'Y' changed to 'y' according
to /home/saulius/struct/CIF-dictionaries/cif_core.dic dictionary
named 'cif_core.dic' version 2.4.1 from 2010-06-29 (4 times).

Automatic conversion script
Id: cif_fix_values 1715 2011-07-08 13:25:40Z adriana 
;
_cod_database_code 2015673
_cod_database_fobs_code 2015673

loop_
_space_group_symop_id
_space_group_symop_operation_xyz
1 x,y,z
2 -x,-y,-z

loop_
_atom_site_type_symbol
_atom_site_label
_atom_site_fract_x
_atom_site_fract_y
_atom_site_fract_z
_atom_site_U_iso_or_equiv
_atom_site_adp_type
_atom_site_calc_flag
_atom_site_refinement_flags
_atom_site_occupancy
_atom_site_disorder_assembly
_atom_site_disorder_group
C C1 0.1670(3) -0.1357(3) 0.1482(3) 0.0231(8) Uani d . 1 A .
C C2 0.0875(3) -0.2004(3) 0.1882(3) 0.0250(8) Uani d . 1 A .
C C3 0.1535(3) -0.3059(3) 0.1970(3) 0.0239(8) Uani d . 1 A .
C C4 0.2739(3) -0.3077(3) 0.1630(3) 0.0216(8) Uani d . 1 A .
C C5 0.2833(3) -0.2016(3) 0.1318(3) 0.0183(8) Uani d . 1 A .
C C6 0.2178(13) -0.2593(8) 0.4331(7) 0.035(3) Uani d PU 0.674(18) A 1
C C7 0.1135(9) -0.1800(11) 0.4420(8) 0.031(3) Uani d PU 0.674(18) A 1
C C8 0.1434(10) -0.0833(10) 0.4074(12) 0.030(3) Uani d PU 0.674(18) A 1
C C9 0.2679(12) -0.1057(10) 0.3795(8) 0.035(3) Uani d PU 0.674(18) A 1
C C10 0.3120(8) -0.2141(12) 0.3943(8) 0.036(3) Uani d PU 0.674(18) A 1
C C11 0.7189(3) -0.2881(3) 0.0658(3) 0.0218(8) Uani d . 1 A .
C C12 0.7300(3) -0.3994(3) 0.0896(3) 0.0209(8) Uani d . 1 . .
C C13 0.8481(3) -0.4432(3) 0.0972(3) 0.0228(8) Uani d . 1 . .
C C14 0.9111(3) -0.3611(3) 0.0801(3) 0.0203(8) Uani d . 1 A .
C C15 0.8313(3) -0.2646(3) 0.0611(3) 0.0198(8) Uani d . 1 . .
C C16 0.6480(4) -0.3225(3) 0.3400(3) 0.0313(9) Uani d . 1 . .
C C17 0.7615(4) -0.3797(3) 0.3539(3) 0.0294(9) Uani d . 1 A .
C C18 0.8362(4) -0.3069(3) 0.3403(3) 0.0291(9) Uani d . 1 A .
C C19 0.7693(4) -0.2054(3) 0.3186(3) 0.0299(9) Uani d . 1 . .
C C20 0.6531(4) -0.2149(3) 0.3185(3) 0.0314(10) Uani d . 1 A .
C C21 0.2073(4) 0.1949(3) 0.4044(3) 0.0332(10) Uani d . 1 . .
C C22 0.1520(4) 0.1751(3) 0.3214(3) 0.0290(9) Uani d . 1 . .
C C23 0.2385(4) 0.1544(3) 0.2266(3) 0.0297(9) Uani d . 1 . .
C C24 0.3464(4) 0.1619(3) 0.2506(4) 0.0358(10) Uani d . 1 . .
C C25 0.3278(4) 0.1865(3) 0.3609(4) 0.0379(11) Uani d . 1 . .
C C26 0.1568(3) 0.4155(3) 0.1907(3) 0.0250(9) Uani d . 1 . .
C C27 0.0926(3) 0.4391(3) 0.2958(3) 0.0260(9) Uani d . 1 . .
C C28 0.1722(3) 0.4540(3) 0.3616(3) 0.0238(8) Uani d . 1 . .
C C29 0.2865(3) 0.4388(3) 0.2950(3) 0.0207(8) Uani d . 1 . .
C C30 0.2769(3) 0.4143(3) 0.1892(3) 0.0225(8) Uani d . 1 . .
C C31 0.8545(4) 0.0258(3) 0.1587(4) 0.0374(11) Uani d . 1 . .
C C32 0.7322(5) 0.0586(3) 0.1701(4) 0.0442(13) Uani d . 1 . .
C C33 0.6841(4) 0.0964(4) 0.2757(4) 0.0424(12) Uani d . 1 . .
C C34 0.7783(5) 0.0855(3) 0.3299(4) 0.0375(11) Uani d . 1 . .
C C35 0.8835(4) 0.0416(3) 0.2575(4) 0.0366(11) Uani d . 1 . .
C C36 0.7423(3) 0.3106(3) 0.1191(3) 0.0225(8) Uani d . 1 . .
C C37 0.8657(4) 0.2676(3) 0.0829(3) 0.0251(9) Uani d . 1 . .
C C38 0.9230(3) 0.2727(3) 0.1681(3) 0.0242(8) Uani d . 1 . .
C C39 0.8375(3) 0.3192(3) 0.2585(3) 0.0219(8) Uani d . 1 . .
C C40 0.7239(3) 0.3436(3) 0.2286(3) 0.0202(8) Uani d . 1 . .
C C41 0.6127(3) 0.3921(3) 0.3008(3) 0.0193(8) Uani d . 1 . .
C C42 0.5056(3) 0.4008(3) 0.2685(3) 0.0236(8) Uani d . 1 . .
C C43 0.3948(3) 0.4418(3) 0.3338(3) 0.0198(8) Uani d . 1 . .
C C44 0.6096(3) -0.2083(3) 0.0577(3) 0.0190(8) Uani d . 1 . .
C C45 0.5013(3) -0.2356(3) 0.0884(3) 0.0237(8) Uani d . 1 A .
C C46 0.3924(3) -0.1652(3) 0.0908(3) 0.0192(8) Uani d . 1 . .
C C47 0.151(3) -0.243(2) 0.4415(14) 0.034(5) Uani d PU 0.326(18) A 2
C C48 0.0938(19) -0.139(2) 0.4245(17) 0.028(5) Uani d PU 0.326(18) A 2
C C49 0.191(3) -0.0859(18) 0.395(2) 0.034(5) Uani d PU 0.326(18) A 2
C C50 0.299(2) -0.159(3) 0.3811(19) 0.041(6) Uani d PU 0.326(18) A 2
C C51 0.274(3) -0.262(2) 0.410(2) 0.043(6) Uani d PU 0.326(18) A 2
Cu Cu1 0.5000 0.5000 0.5000 0.01900(16) Uani d S 1 . .
Cu Cu2 0.5000 0.0000 0.0000 0.01808(16) Uani d S 1 . .
Fe Fe1 0.20172(5) -0.19969(4) 0.28757(4) 0.02069(14) Uani d . 1 . .
Fe Fe2 0.77108(5) -0.31812(4) 0.20619(4) 0.01940(14) Uani d . 1 A .
Fe Fe3 0.22549(5) 0.30393(4) 0.28993(4) 0.02114(14) Uani d . 1 . .
Fe Fe4 0.80038(5) 0.18324(4) 0.20588(4) 0.01956(14) Uani d . 1 . .
O O1 0.6235(2) 0.4237(2) 0.3913(2) 0.0231(6) Uani d . 1 . .
O O2 0.3790(2) 0.4832(2) 0.4273(2) 0.0231(6) Uani d . 1 . .
O O3 0.6232(2) -0.11743(19) 0.0237(2) 0.0229(6) Uani d . 1 A .
O O4 0.3774(2) -0.06927(19) 0.0592(2) 0.0222(6) Uani d . 1 A .
H H1 0.1470 -0.0635 0.1350 0.028 Uiso calc R 1 . .
H H2 0.0061 -0.1778 0.2057 0.030 Uiso calc R 1 . .
H H3 0.1225 -0.3637 0.2211 0.029 Uiso calc R 1 . .
H H4 0.3360 -0.3666 0.1610 0.026 Uiso calc R 1 . .
H H6 0.2227 -0.3301 0.4504 0.041 Uiso calc PR 0.674(18) A 1
H H7 0.0378 -0.1893 0.4664 0.038 Uiso calc PR 0.674(18) A 1
H H8 0.0917 -0.0181 0.4036 0.036 Uiso calc PR 0.674(18) A 1
H H9 0.3128 -0.0567 0.3555 0.042 Uiso calc PR 0.674(18) A 1
H H10 0.3909 -0.2494 0.3804 0.043 Uiso calc PR 0.674(18) A 1
H H12 0.6700 -0.4358 0.0983 0.025 Uiso calc R 1 . .
H H13 0.8791 -0.5136 0.1111 0.027 Uiso calc R 1 . .
H H14 0.9903 -0.3686 0.0809 0.024 Uiso calc R 1 . .
H H15 0.8497 -0.1987 0.0481 0.024 Uiso calc R 1 A .
H H16 0.5821 -0.3508 0.3443 0.038 Uiso calc R 1 A .
H H17 0.7825 -0.4512 0.3690 0.035 Uiso calc R 1 . .
H H18 0.9151 -0.3226 0.3447 0.035 Uiso calc R 1 . .
H H19 0.7972 -0.1437 0.3067 0.036 Uiso calc R 1 A .
H H20 0.5914 -0.1607 0.3065 0.038 Uiso calc R 1 . .
H H21 0.1708 0.2106 0.4749 0.040 Uiso calc R 1 . .
H H22 0.0728 0.1756 0.3279 0.035 Uiso calc R 1 . .
H H23 0.2260 0.1386 0.1602 0.036 Uiso calc R 1 . .
H H24 0.4176 0.1525 0.2027 0.043 Uiso calc R 1 . .
H H25 0.3848 0.1954 0.3978 0.045 Uiso calc R 1 . .
H H26 0.1257 0.4029 0.1325 0.030 Uiso calc R 1 . .
H H27 0.0124 0.4442 0.3183 0.031 Uiso calc R 1 . .
H H28 0.1531 0.4704 0.4339 0.029 Uiso calc R 1 . .
H H30 0.3381 0.4001 0.1303 0.027 Uiso calc R 1 . .
H H31 0.9074 -0.0016 0.0968 0.045 Uiso calc R 1 . .
H H32 0.6899 0.0560 0.1172 0.053 Uiso calc R 1 . .
H H33 0.6050 0.1235 0.3045 0.051 Uiso calc R 1 . .
H H34 0.7719 0.1041 0.4007 0.045 Uiso calc R 1 . .
H H35 0.9587 0.0258 0.2722 0.044 Uiso calc R 1 . .
H H36 0.6846 0.3163 0.0790 0.027 Uiso calc R 1 . .
H H37 0.9020 0.2408 0.0149 0.030 Uiso calc R 1 . .
H H38 1.0033 0.2495 0.1655 0.029 Uiso calc R 1 . .
H H39 0.8520 0.3317 0.3250 0.026 Uiso calc R 1 . .
H H42 0.5077 0.3782 0.1997 0.028 Uiso calc R 1 . .
H H45 0.5015 -0.3050 0.1086 0.028 Uiso calc R 1 . .
H H47 0.1116 -0.2938 0.4707 0.041 Uiso calc PR 0.326(18) A 2
H H48 0.0138 -0.1104 0.4303 0.033 Uiso calc PR 0.326(18) A 2
H H49 0.1823 -0.0129 0.3875 0.041 Uiso calc PR 0.326(18) A 2
H H50 0.3724 -0.1453 0.3575 0.049 Uiso calc PR 0.326(18) A 2
H H51 0.3276 -0.3269 0.4081 0.052 Uiso calc PR 0.326(18) A 2

loop_
_atom_site_aniso_label
_atom_site_aniso_U_11
_atom_site_aniso_U_22
_atom_site_aniso_U_33
_atom_site_aniso_U_12
_atom_site_aniso_U_13
_atom_site_aniso_U_23
C1 0.019(2) 0.023(2) 0.028(2) -0.0042(15) -0.0085(16) 0.0017(16)
C2 0.019(2) 0.027(2) 0.030(2) -0.0038(16) -0.0072(17) 0.0053(16)
C3 0.022(2) 0.0214(19) 0.030(2) -0.0074(15) -0.0067(17) 0.0042(16)
C4 0.019(2) 0.0212(19) 0.024(2) -0.0033(15) -0.0056(16) 0.0014(15)
C5 0.0149(19) 0.0189(18) 0.0201(19) -0.0007(14) -0.0050(15) 0.0034(14)
C6 0.047(8) 0.029(4) 0.019(5) 0.006(6) -0.001(6) 0.001(3)
C7 0.019(5) 0.049(8) 0.024(5) -0.002(5) -0.005(3) 0.011(5)
C8 0.030(6) 0.028(4) 0.028(5) 0.010(4) -0.013(5) -0.006(3)
C9 0.039(6) 0.046(6) 0.026(4) -0.021(6) -0.011(5) 0.000(5)
C10 0.024(4) 0.051(7) 0.030(5) 0.006(4) -0.017(3) -0.004(6)
C11 0.0172(19) 0.0225(19) 0.025(2) -0.0011(15) -0.0059(16) 0.0015(15)
C12 0.019(2) 0.0180(18) 0.026(2) -0.0028(15) -0.0056(16) 0.0020(15)
C13 0.021(2) 0.0195(19) 0.027(2) 0.0018(15) -0.0090(16) 0.0007(16)
C14 0.0135(19) 0.025(2) 0.0204(19) -0.0012(15) -0.0027(15) 0.0034(15)
C15 0.0178(19) 0.0219(19) 0.0204(19) -0.0052(15) -0.0050(15) 0.0063(15)
C16 0.023(2) 0.040(2) 0.029(2) -0.0065(18) -0.0015(18) 0.0052(19)
C17 0.035(2) 0.028(2) 0.025(2) -0.0023(18) -0.0099(18) 0.0064(17)
C18 0.026(2) 0.036(2) 0.026(2) -0.0057(18) -0.0099(18) 0.0000(18)
C19 0.037(3) 0.025(2) 0.027(2) -0.0101(18) -0.0038(19) -0.0029(17)
C20 0.024(2) 0.031(2) 0.032(2) 0.0037(17) -0.0013(18) 0.0048(18)
C21 0.051(3) 0.027(2) 0.028(2) -0.013(2) -0.017(2) 0.0093(18)
C22 0.036(2) 0.026(2) 0.032(2) -0.0151(18) -0.0147(19) 0.0060(17)
C23 0.041(3) 0.022(2) 0.029(2) -0.0066(18) -0.0156(19) -0.0003(17)
C24 0.032(3) 0.026(2) 0.048(3) 0.0006(18) -0.012(2) 0.003(2)
C25 0.041(3) 0.026(2) 0.055(3) -0.0023(19) -0.033(2) 0.006(2)
C26 0.026(2) 0.0216(19) 0.034(2) -0.0059(16) -0.0195(18) 0.0023(16)
C27 0.018(2) 0.024(2) 0.040(2) -0.0047(16) -0.0152(18) 0.0036(17)
C28 0.019(2) 0.0215(19) 0.031(2) -0.0009(15) -0.0081(17) -0.0033(16)
C29 0.0174(19) 0.0202(18) 0.028(2) -0.0050(15) -0.0110(16) 0.0002(15)
C30 0.021(2) 0.0239(19) 0.026(2) -0.0068(16) -0.0114(16) 0.0037(16)
C31 0.053(3) 0.021(2) 0.036(3) -0.007(2) -0.003(2) -0.0017(18)
C32 0.062(3) 0.031(2) 0.060(3) -0.026(2) -0.043(3) 0.015(2)
C33 0.024(2) 0.033(2) 0.068(4) -0.0089(19) -0.002(2) 0.014(2)
C34 0.059(3) 0.027(2) 0.027(2) -0.012(2) -0.008(2) 0.0046(18)
C35 0.034(3) 0.024(2) 0.055(3) -0.0048(18) -0.020(2) 0.010(2)
C36 0.023(2) 0.0213(19) 0.025(2) -0.0051(15) -0.0077(16) 0.0023(15)
C37 0.023(2) 0.029(2) 0.022(2) -0.0045(16) -0.0043(16) 0.0035(16)
C38 0.019(2) 0.0225(19) 0.029(2) -0.0040(15) -0.0022(16) 0.0052(16)
C39 0.020(2) 0.0217(19) 0.027(2) -0.0074(15) -0.0103(16) 0.0015(16)
C40 0.019(2) 0.0187(18) 0.024(2) -0.0040(15) -0.0092(16) 0.0018(15)
C41 0.022(2) 0.0168(18) 0.0216(19) -0.0056(15) -0.0081(16) 0.0029(15)
C42 0.020(2) 0.032(2) 0.020(2) -0.0050(16) -0.0081(16) -0.0018(16)
C43 0.021(2) 0.0185(18) 0.024(2) -0.0070(15) -0.0104(16) 0.0004(15)
C44 0.0175(19) 0.0188(18) 0.0211(19) -0.0031(14) -0.0060(15) 0.0035(15)
C45 0.019(2) 0.0181(19) 0.034(2) -0.0023(15) -0.0092(17) 0.0084(16)
C46 0.0190(19) 0.0218(19) 0.0188(19) -0.0067(15) -0.0059(15) 0.0014(15)
C47 0.050(12) 0.035(9) 0.019(7) -0.013(10) -0.003(10) 0.021(8)
C48 0.022(7) 0.045(12) 0.013(8) 0.007(8) -0.010(6) 0.005(8)
C49 0.056(14) 0.018(7) 0.031(10) -0.009(9) -0.018(15) 0.003(7)
C50 0.026(9) 0.055(15) 0.043(11) -0.012(10) -0.008(8) -0.008(14)
C51 0.044(12) 0.032(9) 0.038(13) 0.021(9) -0.008(11) -0.013(9)
Cu1 0.0165(3) 0.0219(3) 0.0204(3) -0.0041(3) -0.0081(3) -0.0002(3)
Cu2 0.0147(3) 0.0176(3) 0.0230(3) -0.0029(2) -0.0073(3) 0.0051(2)
Fe1 0.0179(3) 0.0212(3) 0.0221(3) -0.0019(2) -0.0053(2) 0.0044(2)
Fe2 0.0159(3) 0.0195(3) 0.0222(3) -0.0015(2) -0.0053(2) 0.0044(2)
Fe3 0.0202(3) 0.0208(3) 0.0253(3) -0.0049(2) -0.0109(2) 0.0017(2)
Fe4 0.0181(3) 0.0194(3) 0.0223(3) -0.0036(2) -0.0077(2) 0.0020(2)
O1 0.0183(14) 0.0280(14) 0.0242(14) -0.0038(11) -0.0084(11) -0.0007(11)
O2 0.0186(14) 0.0275(14) 0.0237(14) -0.0040(11) -0.0071(11) -0.0016(11)
O3 0.0179(14) 0.0219(14) 0.0296(15) -0.0042(11) -0.0066(11) 0.0048(11)
O4 0.0159(14) 0.0198(13) 0.0315(15) -0.0031(10) -0.0078(11) 0.0084(11)

loop_
_atom_type_symbol
_atom_type_description
_atom_type_scat_dispersion_real
_atom_type_scat_dispersion_imag
_atom_type_scat_source
C C 0.0033 0.0016 'International Tables Vol C Tables 4.2.6.8 and 6.1.1.4'
H H 0.0000 0.0000 'International Tables Vol C Tables 4.2.6.8 and 6.1.1.4'
O O 0.0106 0.0060 'International Tables Vol C Tables 4.2.6.8 and 6.1.1.4'
Fe Fe 0.3463 0.8444 'International Tables Vol C Tables 4.2.6.8 and 6.1.1.4'
Cu Cu 0.3201 1.2651 'International Tables Vol C Tables 4.2.6.8 and 6.1.1.4'

loop_
_geom_angle_atom_site_label_1
_geom_angle_atom_site_label_2
_geom_angle_atom_site_label_3
_geom_angle_site_symmetry_1
_geom_angle_site_symmetry_3
_geom_angle
_geom_angle_publ_flag
C10 C6 C7 . . 108.5(8) ?
C10 C6 Fe1 . . 70.8(5) ?
C7 C6 Fe1 . . 69.8(5) ?
C10 C6 H6 . . 125.8 ?
C7 C6 H6 . . 125.8 ?
Fe1 C6 H6 . . 125.2 ?
C6 C7 C8 . . 108.4(8) ?
C6 C7 Fe1 . . 70.1(5) ?
C8 C7 Fe1 . . 70.4(7) ?
C6 C7 H7 . . 125.8 ?
C8 C7 H7 . . 125.8 ?
Fe1 C7 H7 . . 125.3 ?
C7 C8 C9 . . 106.3(9) ?
C7 C8 Fe1 . . 69.3(7) ?
C9 C8 Fe1 . . 70.5(7) ?
C7 C8 H8 . . 126.9 ?
C9 C8 H8 . . 126.9 ?
Fe1 C8 H8 . . 125.0 ?
C10 C9 C8 . . 108.6(10) ?
C10 C9 Fe1 . . 69.7(6) ?
C8 C9 Fe1 . . 69.4(7) ?
C10 C9 H9 . . 125.7 ?
C8 C9 H9 . . 125.7 ?
Fe1 C9 H9 . . 126.8 ?
C6 C10 C9 . . 108.2(9) ?
C6 C10 Fe1 . . 69.9(6) ?
C9 C10 Fe1 . . 70.7(6) ?
C6 C10 H10 . . 125.9 ?
C9 C10 H10 . . 125.9 ?
Fe1 C10 H10 . . 125.1 ?
C48 C47 C51 . . 113(2) ?
C48 C47 Fe1 . . 67.9(12) ?
C51 C47 Fe1 . . 68.1(14) ?
C48 C47 H47 . . 123.4 ?
C51 C47 H47 . . 123.4 ?
Fe1 C47 H47 . . 132.9 ?
C47 C48 C49 . . 102.7(19) ?
C47 C48 Fe1 . . 72.2(12) ?
C49 C48 Fe1 . . 67.9(14) ?
C47 C48 H48 . . 128.7 ?
C49 C48 H48 . . 128.7 ?
Fe1 C48 H48 . . 123.1 ?
C50 C49 C48 . . 110.8(18) ?
C50 C49 Fe1 . . 68.6(14) ?
C48 C49 Fe1 . . 69.4(13) ?
C50 C49 H49 . . 124.6 ?
C48 C49 H49 . . 124.6 ?
Fe1 C49 H49 . . 129.1 ?
C49 C50 C51 . . 107.0(18) ?
C49 C50 Fe1 . . 70.3(15) ?
C51 C50 Fe1 . . 70.6(14) ?
C49 C50 H50 . . 126.5 ?
C51 C50 H50 . . 126.5 ?
Fe1 C50 H50 . . 124.2 ?
C47 C51 C50 . . 105.4(19) ?
C47 C51 Fe1 . . 71.8(14) ?
C50 C51 Fe1 . . 66.9(13) ?
C47 C51 H51 . . 127.3 ?
C50 C51 H51 . . 127.3 ?
Fe1 C51 H51 . . 125.6 ?
O1 Cu1 O1 2_666 . 180 ?
O1 Cu1 O2 2_666 2_666 93.32(11) ?
O1 Cu1 O2 . 2_666 86.68(11) ?
O1 Cu1 O2 2_666 . 86.68(11) y
O1 Cu1 O2 . . 93.32(11) y
O2 Cu1 O2 2_666 . 180 ?
O4 Cu2 O4 2_655 . 180 ?
O4 Cu2 O3 2_655 . 86.38(10) y
O4 Cu2 O3 . . 93.62(10) y
O4 Cu2 O3 2_655 2_655 93.62(10) ?
O4 Cu2 O3 . 2_655 86.38(10) ?
O3 Cu2 O3 . 2_655 180 ?
C31 Fe4 C38 . . 116.09(18) ?
C31 Fe4 C34 . . 67.92(18) ?
C38 Fe4 C34 . . 128.48(18) ?
C31 Fe4 C33 . . 67.86(19) ?
C38 Fe4 C33 . . 167.69(19) ?
C34 Fe4 C33 . . 40.54(19) ?
C31 Fe4 C37 . . 106.92(18) ?
C38 Fe4 C37 . . 40.45(15) ?
C34 Fe4 C37 . . 165.71(19) ?
C33 Fe4 C37 . . 151.51(19) ?
C31 Fe4 C35 . . 40.42(18) ?
C38 Fe4 C35 . . 106.93(17) ?
C34 Fe4 C35 . . 40.34(19) ?
C33 Fe4 C35 . . 67.94(19) ?
C37 Fe4 C35 . . 127.28(18) ?
C31 Fe4 C32 . . 40.05(19) ?
C38 Fe4 C32 . . 149.5(2) ?
C34 Fe4 C32 . . 67.87(19) ?
C33 Fe4 C32 . . 40.4(2) ?
C37 Fe4 C32 . . 117.43(18) ?
C35 Fe4 C32 . . 67.64(18) ?
C31 Fe4 C36 . . 128.25(17) ?
C38 Fe4 C36 . . 68.72(15) ?
C34 Fe4 C36 . . 152.53(18) ?
C33 Fe4 C36 . . 118.95(18) ?
C37 Fe4 C36 . . 40.96(15) ?
C35 Fe4 C36 . . 165.92(18) ?
C32 Fe4 C36 . . 108.86(17) ?
C31 Fe4 C39 . . 149.52(18) ?
C38 Fe4 C39 . . 40.66(15) ?
C34 Fe4 C39 . . 108.77(17) ?
C33 Fe4 C39 . . 130.47(18) ?
C37 Fe4 C39 . . 68.46(16) ?
C35 Fe4 C39 . . 117.02(17) ?
C32 Fe4 C39 . . 169.17(19) ?
C36 Fe4 C39 . . 69.04(15) ?
C31 Fe4 C40 . . 167.48(17) ?
C38 Fe4 C40 . . 68.84(15) ?
C34 Fe4 C40 . . 119.04(17) ?
C33 Fe4 C40 . . 109.92(17) ?
C37 Fe4 C40 . . 68.79(15) ?
C35 Fe4 C40 . . 151.42(17) ?
C32 Fe4 C40 . . 130.41(18) ?
C36 Fe4 C40 . . 40.99(14) ?
C39 Fe4 C40 . . 41.21(14) ?
C12 Fe2 C11 . . 41.63(14) ?
C12 Fe2 C16 . . 106.95(17) ?
C11 Fe2 C16 . . 119.39(16) ?
C12 Fe2 C15 . . 69.26(15) ?
C11 Fe2 C15 . . 41.01(15) ?
C16 Fe2 C15 . . 154.54(16) ?
C12 Fe2 C18 . . 153.86(16) ?
C11 Fe2 C18 . . 163.50(16) ?
C16 Fe2 C18 . . 68.27(17) ?
C15 Fe2 C18 . . 126.24(16) ?
C12 Fe2 C17 . . 118.98(16) ?
C11 Fe2 C17 . . 154.38(16) ?
C16 Fe2 C17 . . 40.92(16) ?
C15 Fe2 C17 . . 163.23(16) ?
C18 Fe2 C17 . . 40.47(16) ?
C12 Fe2 C19 . . 163.50(16) ?
C11 Fe2 C19 . . 125.75(16) ?
C16 Fe2 C19 . . 68.12(17) ?
C15 Fe2 C19 . . 107.99(16) ?
C18 Fe2 C19 . . 40.70(16) ?
C17 Fe2 C19 . . 68.37(17) ?
C12 Fe2 C20 . . 125.78(16) ?
C11 Fe2 C20 . . 107.12(16) ?
C16 Fe2 C20 . . 40.70(17) ?
C15 Fe2 C20 . . 119.90(16) ?
C18 Fe2 C20 . . 68.35(17) ?
C17 Fe2 C20 . . 68.70(16) ?
C19 Fe2 C20 . . 40.38(17) ?
C12 Fe2 C14 . . 68.23(15) ?
C11 Fe2 C14 . . 68.72(15) ?
C16 Fe2 C14 . . 162.86(16) ?
C15 Fe2 C14 . . 40.95(14) ?
C18 Fe2 C14 . . 108.36(16) ?
C17 Fe2 C14 . . 125.69(16) ?
C19 Fe2 C14 . . 121.07(16) ?
C20 Fe2 C14 . . 155.33(16) ?
C12 Fe2 C13 . . 40.38(14) ?
C11 Fe2 C13 . . 68.85(15) ?
C16 Fe2 C13 . . 125.63(17) ?
C15 Fe2 C13 . . 68.66(15) ?
C18 Fe2 C13 . . 120.15(16) ?
C17 Fe2 C13 . . 107.35(16) ?
C19 Fe2 C13 . . 155.19(16) ?
C20 Fe2 C13 . . 162.96(17) ?
C14 Fe2 C13 . . 40.26(15) ?
C50 Fe1 C49 . . 41.1(9) ?
C50 Fe1 C48 . . 72.1(9) ?
C49 Fe1 C48 . . 42.7(9) ?
C50 Fe1 C51 . . 42.6(9) ?
C49 Fe1 C51 . . 69.3(10) ?
C48 Fe1 C51 . . 70.8(8) ?
C50 Fe1 C2 . . 165.4(10) ?
C49 Fe1 C2 . . 126.5(9) ?
C48 Fe1 C2 . . 102.8(6) ?
C51 Fe1 C2 . . 149.8(11) ?
C50 Fe1 C7 . . 68.5(7) ?
C49 Fe1 C7 . . 50.4(9) ?
C48 Fe1 C7 . . 16.7(5) ?
C51 Fe1 C7 . . 56.5(7) ?
C2 Fe1 C7 . . 110.6(3) ?
C50 Fe1 C4 . . 121.5(8) ?
C49 Fe1 C4 . . 158.9(10) ?
C48 Fe1 C4 . . 156.9(9) ?
C51 Fe1 C4 . . 105.7(6) ?
C2 Fe1 C4 . . 68.27(15) ?
C7 Fe1 C4 . . 144.7(4) ?
C50 Fe1 C5 . . 110.9(7) ?
C49 Fe1 C5 . . 124.8(8) ?
C48 Fe1 C5 . . 157.0(7) ?
C51 Fe1 C5 . . 127.7(8) ?
C2 Fe1 C5 . . 68.26(15) ?
C7 Fe1 C5 . . 173.6(4) ?
C4 Fe1 C5 . . 41.28(14) ?
C50 Fe1 C3 . . 153.7(10) ?
C49 Fe1 C3 . . 160.8(10) ?
C48 Fe1 C3 . . 119.4(8) ?
C51 Fe1 C3 . . 115.5(9) ?
C2 Fe1 C3 . . 40.70(15) ?
C7 Fe1 C3 . . 115.1(3) ?
C4 Fe1 C3 . . 40.21(15) ?
C5 Fe1 C3 . . 68.41(15) ?
C50 Fe1 C1 . . 129.3(9) ?
C49 Fe1 C1 . . 111.2(8) ?
C48 Fe1 C1 . . 118.9(6) ?
C51 Fe1 C1 . . 167.1(10) ?
C2 Fe1 C1 . . 40.56(15) ?
C7 Fe1 C1 . . 134.4(4) ?
C4 Fe1 C1 . . 68.95(15) ?
C5 Fe1 C1 . . 40.76(14) ?
C3 Fe1 C1 . . 68.55(15) ?
C50 Fe1 C6 . . 53.9(8) ?
C49 Fe1 C6 . . 67.5(8) ?
C48 Fe1 C6 . . 55.9(6) ?
C51 Fe1 C6 . . 18.8(7) ?
C2 Fe1 C6 . . 135.1(4) ?
C7 Fe1 C6 . . 40.1(3) ?
C4 Fe1 C6 . . 114.5(3) ?
C5 Fe1 C6 . . 145.0(4) ?
C3 Fe1 C6 . . 110.6(3) ?
C1 Fe1 C6 . . 174.0(4) ?
C50 Fe1 C8 . . 54.6(8) ?
C49 Fe1 C8 . . 15.5(8) ?
C48 Fe1 C8 . . 29.0(8) ?
C51 Fe1 C8 . . 74.6(7) ?
C2 Fe1 C8 . . 114.6(4) ?
C7 Fe1 C8 . . 40.3(4) ?
C4 Fe1 C8 . . 174.0(4) ?
C5 Fe1 C8 . . 133.9(4) ?
C3 Fe1 C8 . . 145.3(4) ?
C1 Fe1 C8 . . 109.5(4) ?
C6 Fe1 C8 . . 67.6(4) ?
C29 Fe3 C30 . . 41.31(14) ?
C29 Fe3 C21 . . 128.52(16) ?
C30 Fe3 C21 . . 166.86(17) ?
C29 Fe3 C22 . . 166.85(16) ?
C30 Fe3 C22 . . 150.96(15) ?
C21 Fe3 C22 . . 40.42(16) ?
C29 Fe3 C25 . . 108.13(16) ?
C30 Fe3 C25 . . 128.46(18) ?
C21 Fe3 C25 . . 40.39(19) ?
C22 Fe3 C25 . . 67.79(18) ?
C29 Fe3 C24 . . 118.00(17) ?
C30 Fe3 C24 . . 107.70(18) ?
C21 Fe3 C24 . . 68.05(19) ?
C22 Fe3 C24 . . 67.70(18) ?
C25 Fe3 C24 . . 40.58(18) ?
C29 Fe3 C28 . . 40.97(15) ?
C30 Fe3 C28 . . 69.19(16) ?
C21 Fe3 C28 . . 108.30(17) ?
C22 Fe3 C28 . . 128.73(17) ?
C25 Fe3 C28 . . 118.23(17) ?
C24 Fe3 C28 . . 151.79(17) ?
C29 Fe3 C23 . . 151.10(17) ?
C30 Fe3 C23 . . 117.39(16) ?
C21 Fe3 C23 . . 67.95(17) ?
C22 Fe3 C23 . . 40.43(17) ?
C25 Fe3 C23 . . 67.69(17) ?
C24 Fe3 C23 . . 39.93(17) ?
C28 Fe3 C23 . . 166.91(16) ?
C29 Fe3 C26 . . 68.62(14) ?
C30 Fe3 C26 . . 40.69(15) ?
C21 Fe3 C26 . . 151.57(18) ?
C22 Fe3 C26 . . 118.27(16) ?
C25 Fe3 C26 . . 166.65(19) ?
C24 Fe3 C26 . . 128.43(17) ?
C28 Fe3 C26 . . 68.43(15) ?
C23 Fe3 C26 . . 108.49(16) ?
C29 Fe3 C27 . . 68.51(15) ?
C30 Fe3 C27 . . 68.43(16) ?
C21 Fe3 C27 . . 118.67(18) ?
C22 Fe3 C27 . . 108.81(17) ?
C25 Fe3 C27 . . 152.01(18) ?
C24 Fe3 C27 . . 166.18(17) ?
C28 Fe3 C27 . . 40.74(14) ?
C23 Fe3 C27 . . 128.89(16) ?
C26 Fe3 C27 . . 40.21(16) ?
C44 O3 Cu2 . . 126.0(2) ?
C41 O1 Cu1 . . 126.4(2) ?
C43 O2 Cu1 . . 126.1(2) ?
C13 C14 C15 . . 108.3(3) ?
C13 C14 Fe2 . . 69.9(2) ?
C15 C14 Fe2 . . 68.7(2) ?
C13 C14 H14 . . 125.8 ?
C15 C14 H14 . . 125.8 ?
Fe2 C14 H14 . . 127.1 ?
C46 O4 Cu2 . . 125.5(2) ?
C12 C13 C14 . . 108.3(3) ?
C12 C13 Fe2 . . 68.6(2) ?
C14 C13 Fe2 . . 69.8(2) ?
C12 C13 H13 . . 125.9 ?
C14 C13 H13 . . 125.9 ?
Fe2 C13 H13 . . 127.3 ?
C3 C4 C5 . . 107.7(3) ?
C3 C4 Fe1 . . 69.9(2) ?
C5 C4 Fe1 . . 69.4(2) ?
C3 C4 H4 . . 126.1 ?
C5 C4 H4 . . 126.1 ?
Fe1 C4 H4 . . 126.1 ?
O4 C46 C45 . . 125.5(3) ?
O4 C46 C5 . . 115.4(3) ?
C45 C46 C5 . . 119.1(3) ?
C13 C12 C11 . . 108.3(3) ?
C13 C12 Fe2 . . 71.0(2) ?
C11 C12 Fe2 . . 69.3(2) ?
C13 C12 H12 . . 125.9 ?
C11 C12 H12 . . 125.9 ?
Fe2 C12 H12 . . 125.5 ?
C26 C30 C29 . . 107.6(3) ?
C26 C30 Fe3 . . 70.5(2) ?
C29 C30 Fe3 . . 69.3(2) ?
C26 C30 H30 . . 126.2 ?
C29 C30 H30 . . 126.2 ?
Fe3 C30 H30 . . 125.5 ?
O3 C44 C45 . . 124.8(3) ?
O3 C44 C11 . . 116.2(3) ?
C45 C44 C11 . . 119.0(3) ?
C11 C15 C14 . . 107.7(3) ?
C11 C15 Fe2 . . 69.2(2) ?
C14 C15 Fe2 . . 70.3(2) ?
C11 C15 H15 . . 126.1 ?
C14 C15 H15 . . 126.1 ?
Fe2 C15 H15 . . 125.9 ?
O1 C41 C42 . . 124.9(3) ?
O1 C41 C40 . . 114.9(3) ?
C42 C41 C40 . . 120.1(3) ?
C37 C36 C40 . . 107.7(3) ?
C37 C36 Fe4 . . 69.3(2) ?
C40 C36 Fe4 . . 69.9(2) ?
C37 C36 H36 . . 126.2 ?
C40 C36 H36 . . 126.2 ?
Fe4 C36 H36 . . 126.2 ?
C44 C45 C46 . . 124.2(3) ?
C44 C45 H45 . . 117.9 ?
C46 C45 H45 . . 117.9 ?
C1 C5 C4 . . 107.8(3) ?
C1 C5 C46 . . 125.1(3) ?
C4 C5 C46 . . 127.2(3) ?
C1 C5 Fe1 . . 69.7(2) ?
C4 C5 Fe1 . . 69.3(2) ?
C46 C5 Fe1 . . 126.1(3) ?
C27 C26 C30 . . 108.5(3) ?
C27 C26 Fe3 . . 70.1(2) ?
C30 C26 Fe3 . . 68.8(2) ?
C27 C26 H26 . . 125.8 ?
C30 C26 H26 . . 125.8 ?
Fe3 C26 H26 . . 127.0 ?
C1 C2 C3 . . 108.5(3) ?
C1 C2 Fe1 . . 69.9(2) ?
C3 C2 Fe1 . . 69.8(2) ?
C1 C2 H2 . . 125.7 ?
C3 C2 H2 . . 125.7 ?
Fe1 C2 H2 . . 126.2 ?
C36 C40 C39 . . 107.3(3) ?
C36 C40 C41 . . 128.4(3) ?
C39 C40 C41 . . 124.3(3) ?
C36 C40 Fe4 . . 69.2(2) ?
C39 C40 Fe4 . . 69.1(2) ?
C41 C40 Fe4 . . 126.4(3) ?
C28 C29 C30 . . 108.2(3) ?
C28 C29 C43 . . 124.1(3) ?
C30 C29 C43 . . 127.5(3) ?
C28 C29 Fe3 . . 70.3(2) ?
C30 C29 Fe3 . . 69.3(2) ?
C43 C29 Fe3 . . 123.0(3) ?
C4 C3 C2 . . 108.4(3) ?
C4 C3 Fe1 . . 69.8(2) ?
C2 C3 Fe1 . . 69.5(2) ?
C4 C3 H3 . . 125.8 ?
C2 C3 H3 . . 125.8 ?
Fe1 C3 H3 . . 126.4 ?
C15 C11 C12 . . 107.4(3) ?
C15 C11 C44 . . 124.9(3) ?
C12 C11 C44 . . 127.4(3) ?
C15 C11 Fe2 . . 69.8(2) ?
C12 C11 Fe2 . . 69.1(2) ?
C44 C11 Fe2 . . 122.1(3) ?
O2 C43 C42 . . 124.6(3) ?
O2 C43 C29 . . 115.7(3) ?
C42 C43 C29 . . 119.7(3) ?
C2 C1 C5 . . 107.6(3) ?
C2 C1 Fe1 . . 69.5(2) ?
C5 C1 Fe1 . . 69.6(2) ?
C2 C1 H1 . . 126.2 ?
C5 C1 H1 . . 126.2 ?
Fe1 C1 H1 . . 126.3 ?
C20 C19 C18 . . 108.3(4) ?
C20 C19 Fe2 . . 69.9(2) ?
C18 C19 Fe2 . . 69.5(2) ?
C20 C19 H19 . . 125.9 ?
C18 C19 H19 . . 125.9 ?
Fe2 C19 H19 . . 126.3 ?
C38 C39 C40 . . 107.8(3) ?
C38 C39 Fe4 . . 69.3(2) ?
C40 C39 Fe4 . . 69.7(2) ?
C38 C39 H39 . . 126.1 ?
C40 C39 H39 . . 126.1 ?
Fe4 C39 H39 . . 126.4 ?
C22 C21 C25 . . 107.8(4) ?
C22 C21 Fe3 . . 69.8(2) ?
C25 C21 Fe3 . . 70.0(2) ?
C22 C21 H21 . . 126.1 ?
C25 C21 H21 . . 126.1 ?
Fe3 C21 H21 . . 125.7 ?
C41 C42 C43 . . 124.0(3) ?
C41 C42 H42 . . 118.0 ?
C43 C42 H42 . . 118.0 ?
C35 C34 C33 . . 107.9(4) ?
C35 C34 Fe4 . . 70.0(3) ?
C33 C34 Fe4 . . 69.7(3) ?
C35 C34 H34 . . 126.0 ?
C33 C34 H34 . . 126.0 ?
Fe4 C34 H34 . . 125.9 ?
C37 C38 C39 . . 108.7(3) ?
C37 C38 Fe4 . . 69.8(2) ?
C39 C38 Fe4 . . 70.0(2) ?
C37 C38 H38 . . 125.7 ?
C39 C38 H38 . . 125.7 ?
Fe4 C38 H38 . . 126.1 ?
C17 C18 C19 . . 108.3(4) ?
C17 C18 Fe2 . . 69.9(2) ?
C19 C18 Fe2 . . 69.8(2) ?
C17 C18 H18 . . 125.8 ?
C19 C18 H18 . . 125.8 ?
Fe2 C18 H18 . . 126.1 ?
C20 C16 C17 . . 108.5(4) ?
C20 C16 Fe2 . . 70.1(2) ?
C17 C16 Fe2 . . 69.9(2) ?
C20 C16 H16 . . 125.8 ?
C17 C16 H16 . . 125.8 ?
Fe2 C16 H16 . . 125.8 ?
C34 C35 C31 . . 107.9(4) ?
C34 C35 Fe4 . . 69.7(2) ?
C31 C35 Fe4 . . 69.6(2) ?
C34 C35 H35 . . 126.0 ?
C31 C35 H35 . . 126.0 ?
Fe4 C35 H35 . . 126.2 ?
C21 C22 C23 . . 108.2(4) ?
C21 C22 Fe3 . . 69.8(2) ?
C23 C22 Fe3 . . 70.2(2) ?
C21 C22 H22 . . 125.9 ?
C23 C22 H22 . . 125.9 ?
Fe3 C22 H22 . . 125.7 ?
C26 C27 C28 . . 108.5(3) ?
C26 C27 Fe3 . . 69.7(2) ?
C28 C27 Fe3 . . 69.4(2) ?
C26 C27 H27 . . 125.7 ?
C28 C27 H27 . . 125.7 ?
Fe3 C27 H27 . . 126.7 ?
C23 C24 C25 . . 108.1(4) ?
C23 C24 Fe3 . . 70.2(2) ?
C25 C24 Fe3 . . 69.7(2) ?
C23 C24 H24 . . 125.9 ?
C25 C24 H24 . . 125.9 ?
Fe3 C24 H24 . . 125.8 ?
C21 C25 C24 . . 107.9(4) ?
C21 C25 Fe3 . . 69.6(2) ?
C24 C25 Fe3 . . 69.8(2) ?
C21 C25 H25 . . 126.1 ?
C24 C25 H25 . . 126.1 ?
Fe3 C25 H25 . . 126.1 ?
C24 C23 C22 . . 108.0(4) ?
C24 C23 Fe3 . . 69.8(2) ?
C22 C23 Fe3 . . 69.4(2) ?
C24 C23 H23 . . 126.0 ?
C22 C23 H23 . . 126.0 ?
Fe3 C23 H23 . . 126.4 ?
C31 C32 C33 . . 108.3(4) ?
C31 C32 Fe4 . . 69.7(2) ?
C33 C32 Fe4 . . 69.6(2) ?
C31 C32 H32 . . 125.9 ?
C33 C32 H32 . . 125.9 ?
Fe4 C32 H32 . . 126.4 ?
C19 C20 C16 . . 107.6(4) ?
C19 C20 Fe2 . . 69.7(2) ?
C16 C20 Fe2 . . 69.2(2) ?
C19 C20 H20 . . 126.2 ?
C16 C20 H20 . . 126.2 ?
Fe2 C20 H20 . . 126.4 ?
C29 C28 C27 . . 107.2(3) ?
C29 C28 Fe3 . . 68.7(2) ?
C27 C28 Fe3 . . 69.9(2) ?
C29 C28 H28 . . 126.4 ?
C27 C28 H28 . . 126.4 ?
Fe3 C28 H28 . . 126.6 ?
C32 C33 C34 . . 107.7(4) ?
C32 C33 Fe4 . . 70.0(3) ?
C34 C33 Fe4 . . 69.7(2) ?
C32 C33 H33 . . 126.2 ?
C34 C33 H33 . . 126.2 ?
Fe4 C33 H33 . . 125.7 ?
C18 C17 C16 . . 107.3(4) ?
C18 C17 Fe2 . . 69.6(2) ?
C16 C17 Fe2 . . 69.2(2) ?
C18 C17 H17 . . 126.3 ?
C16 C17 H17 . . 126.3 ?
Fe2 C17 H17 . . 126.4 ?
C38 C37 C36 . . 108.5(3) ?
C38 C37 Fe4 . . 69.7(2) ?
C36 C37 Fe4 . . 69.7(2) ?
C38 C37 H37 . . 125.7 ?
C36 C37 H37 . . 125.7 ?
Fe4 C37 H37 . . 126.4 ?
C32 C31 C35 . . 108.2(4) ?
C32 C31 Fe4 . . 70.2(2) ?
C35 C31 Fe4 . . 70.0(2) ?
C32 C31 H31 . . 125.9 ?
C35 C31 H31 . . 125.9 ?
Fe4 C31 H31 . . 125.5 ?

loop_
_geom_bond_atom_site_label_1
_geom_bond_atom_site_label_2
_geom_bond_site_symmetry_2
_geom_bond_distance
_geom_bond_publ_flag
C6 C10 . 1.386(14) ?
C6 C7 . 1.405(12) ?
C6 Fe1 . 2.053(9) ?
C6 H6 . 0.9300 ?
C7 C8 . 1.418(15) ?
C7 Fe1 . 2.050(10) ?
C7 H7 . 0.9300 ?
C8 C9 . 1.419(12) ?
C8 Fe1 . 2.064(13) ?
C8 H8 . 0.9300 ?
C9 C10 . 1.403(13) ?
C9 Fe1 . 2.078(10) ?
C9 H9 . 0.9300 ?
C10 Fe1 . 2.065(9) ?
C10 H10 . 0.9300 ?
C47 C48 . 1.39(2) ?
C47 C51 . 1.40(3) ?
C47 Fe1 . 2.069(17) ?
C47 H47 . 0.9300 ?
C48 C49 . 1.46(3) ?
C48 Fe1 . 2.01(2) ?
C48 H48 . 0.9300 ?
C49 C50 . 1.39(3) ?
C49 Fe1 . 1.99(3) ?
C49 H49 . 0.9300 ?
C50 C51 . 1.45(3) ?
C50 Fe1 . 1.97(2) ?
C50 H50 . 0.9300 ?
C51 Fe1 . 2.02(3) ?
C51 H51 . 0.9300 ?
Cu1 O1 2_666 1.911(3) ?
Cu1 O1 . 1.911(3) y
Cu1 O2 2_666 1.919(2) ?
Cu1 O2 . 1.919(2) y
Cu2 O4 2_655 1.912(2) ?
Cu2 O4 . 1.912(2) y
Cu2 O3 . 1.926(3) y
Cu2 O3 2_655 1.926(3) ?
Fe4 C31 . 2.043(4) ?
Fe4 C38 . 2.043(4) ?
Fe4 C34 . 2.044(4) ?
Fe4 C33 . 2.044(4) ?
Fe4 C37 . 2.045(4) ?
Fe4 C35 . 2.047(4) ?
Fe4 C32 . 2.049(4) ?
Fe4 C36 . 2.050(4) ?
Fe4 C39 . 2.052(4) ?
Fe4 C40 . 2.060(4) ?
Fe2 C12 . 2.035(4) ?
Fe2 C11 . 2.037(4) ?
Fe2 C16 . 2.043(4) ?
Fe2 C15 . 2.044(4) ?
Fe2 C18 . 2.050(4) ?
Fe2 C17 . 2.053(4) ?
Fe2 C19 . 2.053(4) ?
Fe2 C20 . 2.055(4) ?
Fe2 C14 . 2.065(4) ?
Fe2 C13 . 2.066(4) ?
Fe1 C2 . 2.048(4) ?
Fe1 C4 . 2.050(4) ?
Fe1 C5 . 2.051(4) ?
Fe1 C3 . 2.051(4) ?
Fe1 C1 . 2.053(4) ?
Fe3 C29 . 2.036(4) ?
Fe3 C30 . 2.036(4) ?
Fe3 C21 . 2.047(4) ?
Fe3 C22 . 2.048(4) ?
Fe3 C25 . 2.052(4) ?
Fe3 C24 . 2.054(4) ?
Fe3 C28 . 2.058(4) ?
Fe3 C23 . 2.059(4) ?
Fe3 C26 . 2.060(4) ?
Fe3 C27 . 2.065(4) ?
O3 C44 . 1.281(4) ?
O1 C41 . 1.279(4) ?
O2 C43 . 1.285(4) ?
C14 C13 . 1.422(5) ?
C14 C15 . 1.437(5) ?
C14 H14 . 0.9300 ?
O4 C46 . 1.285(4) ?
C13 C12 . 1.416(5) ?
C13 H13 . 0.9300 ?
C4 C3 . 1.410(5) ?
C4 C5 . 1.446(5) ?
C4 H4 . 0.9300 ?
C46 C45 . 1.402(5) ?
C46 C5 . 1.480(5) ?
C12 C11 . 1.447(5) ?
C12 H12 . 0.9300 ?
C30 C26 . 1.424(5) ?
C30 C29 . 1.437(5) ?
C30 H30 . 0.9300 ?
C44 C45 . 1.396(5) ?
C44 C11 . 1.488(5) ?
C15 C11 . 1.430(5) ?
C15 H15 . 0.9300 ?
C41 C42 . 1.400(5) ?
C41 C40 . 1.471(5) ?
C36 C37 . 1.433(5) ?
C36 C40 . 1.439(5) ?
C36 H36 . 0.9300 ?
C45 H45 . 0.9300 ?
C5 C1 . 1.429(5) ?
C26 C27 . 1.418(6) ?
C26 H26 . 0.9300 ?
C2 C1 . 1.421(5) ?
C2 C3 . 1.426(5) ?
C2 H2 . 0.9300 ?
C40 C39 . 1.447(5) ?
C29 C28 . 1.433(5) ?
C29 C43 . 1.482(5) ?
C3 H3 . 0.9300 ?
C43 C42 . 1.408(5) ?
C1 H1 . 0.9300 ?
C19 C20 . 1.418(6) ?
C19 C18 . 1.427(6) ?
C19 H19 . 0.9300 ?
C39 C38 . 1.423(5) ?
C39 H39 . 0.9300 ?
C21 C22 . 1.415(6) ?
C21 C25 . 1.415(7) ?
C21 H21 . 0.9300 ?
C42 H42 . 0.9300 ?
C34 C35 . 1.410(7) ?
C34 C33 . 1.416(7) ?
C34 H34 . 0.9300 ?
C38 C37 . 1.413(5) ?
C38 H38 . 0.9300 ?
C18 C17 . 1.419(6) ?
C18 H18 . 0.9300 ?
C16 C20 . 1.425(6) ?
C16 C17 . 1.432(6) ?
C16 H16 . 0.9300 ?
C35 C31 . 1.413(6) ?
C35 H35 . 0.9300 ?
C22 C23 . 1.419(6) ?
C22 H22 . 0.9300 ?
C27 C28 . 1.435(5) ?
C27 H27 . 0.9300 ?
C24 C23 . 1.404(6) ?
C24 C25 . 1.424(6) ?
C24 H24 . 0.9300 ?
C25 H25 . 0.9300 ?
C23 H23 . 0.9300 ?
C32 C31 . 1.401(7) ?
C32 C33 . 1.414(7) ?
C32 H32 . 0.9300 ?
C20 H20 . 0.9300 ?
C28 H28 . 0.9300 ?
C33 H33 . 0.9300 ?
C17 H17 . 0.9300 ?
C37 H37 . 0.9300 ?
C31 H31 . 0.9300 ?

loop_
_geom_hbond_atom_site_label_D
_geom_hbond_atom_site_label_H
_geom_hbond_atom_site_label_A
_geom_hbond_distance_DH
_geom_hbond_distance_HA
_geom_hbond_distance_DA
_geom_hbond_angle_DHA
_geom_hbond_publ_flag
C19 H Cg^a^ 0.93 2.77 3.63 154 yes
C49 H Cg^b^ 0.93 2.84 3.71 155 yes
C9 H Cg^b^ 0.93 2.98 3.68 134 yes
C34 H Cg^c^ 0.93 2.63 3.55 170 yes
C21 H Cg^d^ 0.93 3.15 3.82 130 yes
C17 H O1^e^ 0.93 2.73 3.30 121 yes
C51 H O2^e^ 0.93 2.41 3.26 153 yes
C32 H O4^f^ 0.93 2.55 3.45 163 yes

loop_
_geom_torsion_atom_site_label_1
_geom_torsion_atom_site_label_2
_geom_torsion_atom_site_label_3
_geom_torsion_atom_site_label_4
_geom_torsion_site_symmetry_1
_geom_torsion
C10 C6 C7 C8 . 0.3(13)
Fe1 C6 C7 C8 . -60.2(9)
C10 C6 C7 Fe1 . 60.5(7)
C6 C7 C8 C9 . -1.1(14)
Fe1 C7 C8 C9 . -61.2(9)
C6 C7 C8 Fe1 . 60.0(7)
C7 C8 C9 C10 . 1.6(15)
Fe1 C8 C9 C10 . -58.8(9)
C7 C8 C9 Fe1 . 60.4(9)
C7 C6 C10 C9 . 0.7(12)
Fe1 C6 C10 C9 . 60.6(8)
C7 C6 C10 Fe1 . -59.9(7)
C8 C9 C10 C6 . -1.4(14)
Fe1 C9 C10 C6 . -60.1(7)
C8 C9 C10 Fe1 . 58.7(9)
C51 C47 C48 C49 . -9(3)
Fe1 C47 C48 C49 . -61.5(16)
C51 C47 C48 Fe1 . 52(2)
C47 C48 C49 C50 . 9(3)
Fe1 C48 C49 C50 . -56(2)
C47 C48 C49 Fe1 . 64.5(15)
C48 C49 C50 C51 . -5(3)
Fe1 C49 C50 C51 . -61.4(17)
C48 C49 C50 Fe1 . 56.4(19)
C48 C47 C51 C50 . 7(3)
Fe1 C47 C51 C50 . 58.7(17)
C48 C47 C51 Fe1 . -52.1(19)
C49 C50 C51 C47 . -1(3)
Fe1 C50 C51 C47 . -61.9(18)
C49 C50 C51 Fe1 . 61.2(19)
C51 C50 Fe1 C49 . 117.1(19)
C49 C50 Fe1 C48 . -36.4(13)
C51 C50 Fe1 C48 . 80.7(13)
C49 C50 Fe1 C51 . -117.1(19)
C49 C50 Fe1 C2 . 36(4)
C51 C50 Fe1 C2 . 153(3)
C49 C50 Fe1 C7 . -53.7(14)
C51 C50 Fe1 C7 . 63.4(11)
C49 C50 Fe1 C4 . 164.3(13)
C51 C50 Fe1 C4 . -78.6(13)
C49 C50 Fe1 C5 . 119.5(15)
C51 C50 Fe1 C5 . -123.4(12)
C49 C50 Fe1 C3 . -157.2(15)
C51 C50 Fe1 C3 . -40(2)
C49 C50 Fe1 C1 . 76.8(16)
C51 C50 Fe1 C1 . -166.1(10)
C49 C50 Fe1 C6 . -96.7(15)
C51 C50 Fe1 C6 . 20.4(9)
C49 C50 Fe1 C8 . -10.2(15)
C51 C50 Fe1 C8 . 106.9(14)
C48 C49 Fe1 C50 . -123.7(19)
C50 C49 Fe1 C48 . 123.7(19)
C50 C49 Fe1 C51 . 40.1(14)
C48 C49 Fe1 C51 . -83.6(13)
C50 C49 Fe1 C2 . -169.5(14)
C48 C49 Fe1 C2 . 66.8(15)
C50 C49 Fe1 C7 . 103.1(16)
C48 C49 Fe1 C7 . -20.6(8)
C50 C49 Fe1 C4 . -40(3)
C48 C49 Fe1 C4 . -163.6(15)
C50 C49 Fe1 C5 . -82.1(16)
C48 C49 Fe1 C5 . 154.2(10)
C50 C49 Fe1 C3 . 148(2)
C48 C49 Fe1 C3 . 25(3)
C50 C49 Fe1 C1 . -126.1(15)
C48 C49 Fe1 C1 . 110.2(12)
C50 C49 Fe1 C6 . 60.2(14)
C48 C49 Fe1 C6 . -63.5(11)
C50 C49 Fe1 C8 . 147(5)
C48 C49 Fe1 C8 . 24(3)
C47 C48 Fe1 C50 . -77.3(15)
C49 C48 Fe1 C50 . 35.0(13)
C47 C48 Fe1 C49 . -112(2)
C47 C48 Fe1 C51 . -32.3(15)
C49 C48 Fe1 C51 . 80.1(15)
C47 C48 Fe1 C2 . 117.0(14)
C49 C48 Fe1 C2 . -130.7(14)
C47 C48 Fe1 C7 . -3(2)
C49 C48 Fe1 C7 . 110(3)
C47 C48 Fe1 C4 . 53(2)
C49 C48 Fe1 C4 . 165.0(13)
C47 C48 Fe1 C5 . -178.9(12)
C49 C48 Fe1 C5 . -67(2)
C47 C48 Fe1 C3 . 76.8(15)
C49 C48 Fe1 C3 . -170.9(13)
C47 C48 Fe1 C1 . 157.1(12)
C49 C48 Fe1 C1 . -90.6(15)
C47 C48 Fe1 C6 . -19.3(11)
C49 C48 Fe1 C6 . 93.0(15)
C47 C48 Fe1 C8 . -125(2)
C49 C48 Fe1 C8 . -12.7(17)
C47 C51 Fe1 C50 . 116.4(19)
C47 C51 Fe1 C49 . 77.7(15)
C50 C51 Fe1 C49 . -38.7(13)
C47 C51 Fe1 C48 . 32.1(15)
C50 C51 Fe1 C48 . -84.2(14)
C47 C51 Fe1 C2 . -50(2)
C50 C51 Fe1 C2 . -166.7(12)
C47 C51 Fe1 C7 . 22.3(12)
C50 C51 Fe1 C7 . -94.1(13)
C47 C51 Fe1 C4 . -123.9(15)
C50 C51 Fe1 C4 . 119.7(13)
C47 C51 Fe1 C5 . -163.6(12)
C50 C51 Fe1 C5 . 80.0(14)
C47 C51 Fe1 C3 . -82.1(16)
C50 C51 Fe1 C3 . 161.6(12)
C47 C51 Fe1 C1 . 172(2)
C50 C51 Fe1 C1 . 56(4)
C47 C51 Fe1 C6 . -3.1(19)
C50 C51 Fe1 C6 . -119(3)
C47 C51 Fe1 C8 . 62.3(14)
C50 C51 Fe1 C8 . -54.1(12)
C6 C7 Fe1 C50 . -58.9(11)
C8 C7 Fe1 C50 . 60.2(10)
C6 C7 Fe1 C49 . -102.3(13)
C8 C7 Fe1 C49 . 16.7(12)
C6 C7 Fe1 C48 . -158(3)
C8 C7 Fe1 C48 . -39(3)
C6 C7 Fe1 C51 . -12.4(13)
C8 C7 Fe1 C51 . 106.6(12)
C6 C7 Fe1 C2 . 136.8(6)
C8 C7 Fe1 C2 . -104.2(7)
C6 C7 Fe1 C4 . 55.6(8)
C8 C7 Fe1 C4 . 174.7(6)
C6 C7 Fe1 C3 . 92.7(7)
C8 C7 Fe1 C3 . -148.3(6)
C6 C7 Fe1 C1 . 176.6(6)
C8 C7 Fe1 C1 . -64.4(8)
C8 C7 Fe1 C6 . 119.0(9)
C6 C7 Fe1 C8 . -119.0(9)
C10 C6 Fe1 C50 . -19.6(9)
C7 C6 Fe1 C50 . 99.4(11)
C10 C6 Fe1 C49 . -64.5(10)
C7 C6 Fe1 C49 . 54.5(11)
C10 C6 Fe1 C48 . -111.6(11)
C7 C6 Fe1 C48 . 7.4(12)
C10 C6 Fe1 C51 . 27(3)
C7 C6 Fe1 C51 . 146(3)
C10 C6 Fe1 C2 . 175.7(6)
C7 C6 Fe1 C2 . -65.2(7)
C10 C6 Fe1 C7 . -119.0(8)
C10 C6 Fe1 C4 . 92.6(7)
C7 C6 Fe1 C4 . -148.4(6)
C10 C6 Fe1 C5 . 54.6(8)
C7 C6 Fe1 C5 . 173.7(5)
C10 C6 Fe1 C3 . 136.1(6)
C7 C6 Fe1 C3 . -104.9(6)
C10 C6 Fe1 C8 . -81.3(6)
C7 C6 Fe1 C8 . 37.7(6)
C7 C8 Fe1 C50 . -98.2(12)
C9 C8 Fe1 C50 . 18.7(11)
C7 C8 Fe1 C49 . -124(4)
C9 C8 Fe1 C49 . -7(3)
C7 C8 Fe1 C48 . 22.0(11)
C9 C8 Fe1 C48 . 138.9(16)
C7 C8 Fe1 C51 . -56.0(10)
C9 C8 Fe1 C51 . 60.9(11)
C7 C8 Fe1 C2 . 93.3(7)
C9 C8 Fe1 C2 . -149.8(6)
C9 C8 Fe1 C7 . 116.9(10)
C7 C8 Fe1 C5 . 176.1(5)
C9 C8 Fe1 C5 . -67.0(9)
C7 C8 Fe1 C3 . 56.7(10)
C9 C8 Fe1 C3 . 173.6(5)
C7 C8 Fe1 C1 . 136.9(6)
C9 C8 Fe1 C1 . -106.2(7)
C7 C8 Fe1 C6 . -37.5(6)
C9 C8 Fe1 C6 . 79.4(7)
O4 Cu2 O3 C44 2_655 -173.8(3)
O4 Cu2 O3 C44 . 6.2(3)
O2 Cu1 O1 C41 2_666 -171.8(3)
O2 Cu1 O1 C41 . 8.2(3)
O1 Cu1 O2 C43 2_666 174.2(3)
O1 Cu1 O2 C43 . -5.8(3)
C12 Fe2 C14 C13 . -37.1(2)
C11 Fe2 C14 C13 . -82.0(2)
C16 Fe2 C14 C13 . 39.6(6)
C15 Fe2 C14 C13 . -120.1(3)
C18 Fe2 C14 C13 . 115.3(2)
C17 Fe2 C14 C13 . 73.7(3)
C19 Fe2 C14 C13 . 158.2(2)
C20 Fe2 C14 C13 . -166.8(4)
C12 Fe2 C14 C15 . 83.0(2)
C11 Fe2 C14 C15 . 38.1(2)
C16 Fe2 C14 C15 . 159.7(5)
C18 Fe2 C14 C15 . -124.6(2)
C17 Fe2 C14 C15 . -166.1(2)
C19 Fe2 C14 C15 . -81.7(3)
C20 Fe2 C14 C15 . -46.7(5)
C13 Fe2 C14 C15 . 120.1(3)
O3 Cu2 O4 C46 . -4.9(3)
O3 Cu2 O4 C46 2_655 175.1(3)
C15 C14 C13 C12 . -0.2(4)
Fe2 C14 C13 C12 . 58.0(3)
C15 C14 C13 Fe2 . -58.1(3)
C11 Fe2 C13 C12 . -38.5(2)
C16 Fe2 C13 C12 . 73.2(3)
C15 Fe2 C13 C12 . -82.7(2)
C18 Fe2 C13 C12 . 156.8(2)
C17 Fe2 C13 C12 . 114.6(2)
C19 Fe2 C13 C12 . -169.5(3)
C20 Fe2 C13 C12 . 40.8(6)
C14 Fe2 C13 C12 . -120.2(3)
C12 Fe2 C13 C14 . 120.2(3)
C11 Fe2 C13 C14 . 81.6(2)
C16 Fe2 C13 C14 . -166.6(2)
C15 Fe2 C13 C14 . 37.5(2)
C18 Fe2 C13 C14 . -83.0(3)
C17 Fe2 C13 C14 . -125.2(2)
C19 Fe2 C13 C14 . -49.4(5)
C20 Fe2 C13 C14 . 161.0(5)
C50 Fe1 C4 C3 . 154.7(11)
C49 Fe1 C4 C3 . -176(2)
C48 Fe1 C4 C3 . 33.5(15)
C51 Fe1 C4 C3 . 111.1(12)
C2 Fe1 C4 C3 . -37.6(2)
C7 Fe1 C4 C3 . 57.7(6)
C5 Fe1 C4 C3 . -118.9(3)
C1 Fe1 C4 C3 . -81.3(2)
C50 Fe1 C4 C5 . -86.4(11)
C49 Fe1 C4 C5 . -57(2)
C48 Fe1 C4 C5 . 152.4(15)
C51 Fe1 C4 C5 . -129.9(12)
C2 Fe1 C4 C5 . 81.4(2)
C7 Fe1 C4 C5 . 176.6(6)
C3 Fe1 C4 C5 . 118.9(3)
C1 Fe1 C4 C5 . 37.6(2)
C6 Fe1 C4 C5 . -147.7(5)
Cu2 O4 C46 C45 . 0.6(5)
Cu2 O4 C46 C5 . -178.8(2)
C14 C13 C12 C11 . 0.7(4)
Fe2 C13 C12 C11 . 59.5(3)
C14 C13 C12 Fe2 . -58.7(3)
C11 Fe2 C12 C13 . 119.0(3)
C16 Fe2 C12 C13 . -125.6(2)
C15 Fe2 C12 C13 . 81.1(2)
C18 Fe2 C12 C13 . -50.5(4)
C17 Fe2 C12 C13 . -82.8(3)
C19 Fe2 C12 C13 . 164.5(5)
C20 Fe2 C12 C13 . -166.3(2)
C14 Fe2 C12 C13 . 37.0(2)
C16 Fe2 C12 C11 . 115.4(2)
C15 Fe2 C12 C11 . -37.9(2)
C18 Fe2 C12 C11 . -169.5(3)
C17 Fe2 C12 C11 . 158.2(2)
C19 Fe2 C12 C11 . 45.5(6)
C20 Fe2 C12 C11 . 74.7(3)
C14 Fe2 C12 C11 . -82.0(2)
C13 Fe2 C12 C11 . -119.0(3)
C29 Fe3 C30 C26 . -118.4(3)
C21 Fe3 C30 C26 . -162.0(7)
C22 Fe3 C30 C26 . 53.3(4)
C25 Fe3 C30 C26 . 169.1(2)
C24 Fe3 C30 C26 . 129.0(2)
C28 Fe3 C30 C26 . -80.7(2)
C23 Fe3 C30 C26 . 86.9(3)
C27 Fe3 C30 C26 . -36.9(2)
C21 Fe3 C30 C29 . -43.6(8)
C22 Fe3 C30 C29 . 171.7(3)
C25 Fe3 C30 C29 . -72.4(3)
C24 Fe3 C30 C29 . -112.5(2)
C28 Fe3 C30 C29 . 37.7(2)
C23 Fe3 C30 C29 . -154.7(2)
C26 Fe3 C30 C29 . 118.4(3)
C27 Fe3 C30 C29 . 81.6(2)
Cu2 O3 C44 C45 . -3.3(5)
Cu2 O3 C44 C11 . 177.8(2)
C13 C14 C15 C11 . -0.5(4)
Fe2 C14 C15 C11 . -59.4(3)
C13 C14 C15 Fe2 . 58.9(3)
C12 Fe2 C15 C11 . 38.5(2)
C16 Fe2 C15 C11 . -47.5(5)
C18 Fe2 C15 C11 . -165.6(2)
C17 Fe2 C15 C11 . 161.1(5)
C19 Fe2 C15 C11 . -124.2(2)
C20 Fe2 C15 C11 . -81.7(3)
C14 Fe2 C15 C11 . 118.8(3)
C13 Fe2 C15 C11 . 81.9(2)
C12 Fe2 C15 C14 . -80.3(2)
C11 Fe2 C15 C14 . -118.8(3)
C16 Fe2 C15 C14 . -166.3(4)
C18 Fe2 C15 C14 . 75.6(3)
C17 Fe2 C15 C14 . 42.4(6)
C19 Fe2 C15 C14 . 117.0(2)
C20 Fe2 C15 C14 . 159.5(2)
C13 Fe2 C15 C14 . -36.9(2)
Cu1 O1 C41 C42 . -5.3(5)
Cu1 O1 C41 C40 . 174.7(2)
C31 Fe4 C36 C37 . -70.0(3)
C38 Fe4 C36 C37 . 37.1(2)
C34 Fe4 C36 C37 . 171.5(3)
C33 Fe4 C36 C37 . -153.5(3)
C35 Fe4 C36 C37 . -37.3(8)
C32 Fe4 C36 C37 . -110.4(3)
C39 Fe4 C36 C37 . 80.9(2)
C40 Fe4 C36 C37 . 118.9(3)
C31 Fe4 C36 C40 . 171.1(2)
C38 Fe4 C36 C40 . -81.8(2)
C34 Fe4 C36 C40 . 52.5(4)
C33 Fe4 C36 C40 . 87.5(3)
C37 Fe4 C36 C40 . -118.9(3)
C35 Fe4 C36 C40 . -156.3(6)
C32 Fe4 C36 C40 . 130.6(3)
C39 Fe4 C36 C40 . -38.1(2)
O3 C44 C45 C46 . -3.2(6)
C11 C44 C45 C46 . 175.7(4)
O4 C46 C45 C44 . 4.7(6)
C5 C46 C45 C44 . -175.9(3)
C3 C4 C5 C1 . 0.4(4)
Fe1 C4 C5 C1 . -59.3(3)
C3 C4 C5 C46 . 179.9(3)
Fe1 C4 C5 C46 . 120.3(4)
C3 C4 C5 Fe1 . 59.7(3)
O4 C46 C5 C1 . -6.8(5)
C45 C46 C5 C1 . 173.8(4)
O4 C46 C5 C4 . 173.7(3)
C45 C46 C5 C4 . -5.7(6)
O4 C46 C5 Fe1 . -96.0(4)
C45 C46 C5 Fe1 . 84.5(4)
C50 Fe1 C5 C1 . -126.5(11)
C49 Fe1 C5 C1 . -82.4(11)
C48 Fe1 C5 C1 . -33.1(19)
C51 Fe1 C5 C1 . -172.0(13)
C2 Fe1 C5 C1 . 37.8(2)
C4 Fe1 C5 C1 . 119.2(3)
C3 Fe1 C5 C1 . 81.8(2)
C6 Fe1 C5 C1 . 177.2(6)
C8 Fe1 C5 C1 . -66.0(5)
C50 Fe1 C5 C4 . 114.3(11)
C49 Fe1 C5 C4 . 158.5(11)
C48 Fe1 C5 C4 . -152.3(19)
C51 Fe1 C5 C4 . 68.8(13)
C2 Fe1 C5 C4 . -81.4(2)
C3 Fe1 C5 C4 . -37.4(2)
C1 Fe1 C5 C4 . -119.2(3)
C6 Fe1 C5 C4 . 58.0(6)
C8 Fe1 C5 C4 . 174.8(5)
C50 Fe1 C5 C46 . -7.3(11)
C49 Fe1 C5 C46 . 36.9(12)
C48 Fe1 C5 C46 . 86.1(19)
C51 Fe1 C5 C46 . -52.8(13)
C2 Fe1 C5 C46 . 157.0(3)
C4 Fe1 C5 C46 . -121.6(4)
C3 Fe1 C5 C46 . -159.0(3)
C1 Fe1 C5 C46 . 119.2(4)
C6 Fe1 C5 C46 . -63.6(7)
C8 Fe1 C5 C46 . 53.2(6)
C29 C30 C26 C27 . -0.7(4)
Fe3 C30 C26 C27 . 59.0(3)
C29 C30 C26 Fe3 . -59.7(3)
C29 Fe3 C26 C27 . -81.6(2)
C30 Fe3 C26 C27 . -120.2(3)
C21 Fe3 C26 C27 . 51.4(4)
C22 Fe3 C26 C27 . 86.1(3)
C25 Fe3 C26 C27 . -159.9(6)
C24 Fe3 C26 C27 . 169.0(2)
C28 Fe3 C26 C27 . -37.4(2)
C23 Fe3 C26 C27 . 129.0(2)
C29 Fe3 C26 C30 . 38.6(2)
C21 Fe3 C26 C30 . 171.5(3)
C22 Fe3 C26 C30 . -153.8(2)
C25 Fe3 C26 C30 . -39.8(8)
C24 Fe3 C26 C30 . -70.9(3)
C28 Fe3 C26 C30 . 82.7(2)
C23 Fe3 C26 C30 . -110.8(2)
C27 Fe3 C26 C30 . 120.2(3)
C50 Fe1 C2 C1 . 52(3)
C49 Fe1 C2 C1 . 80.0(11)
C48 Fe1 C2 C1 . 119.8(9)
C51 Fe1 C2 C1 . -166.5(13)
C7 Fe1 C2 C1 . 135.3(5)
C4 Fe1 C2 C1 . -82.6(2)
C5 Fe1 C2 C1 . -38.0(2)
C3 Fe1 C2 C1 . -119.7(3)
C6 Fe1 C2 C1 . 173.9(5)
C8 Fe1 C2 C1 . 91.7(5)
C50 Fe1 C2 C3 . 171(3)
C49 Fe1 C2 C3 . -160.2(11)
C48 Fe1 C2 C3 . -120.5(9)
C51 Fe1 C2 C3 . -46.8(13)
C7 Fe1 C2 C3 . -105.0(5)
C4 Fe1 C2 C3 . 37.1(2)
C5 Fe1 C2 C3 . 81.7(2)
C1 Fe1 C2 C3 . 119.7(3)
C6 Fe1 C2 C3 . -66.3(5)
C8 Fe1 C2 C3 . -148.6(5)
C37 C36 C40 C39 . -0.4(4)
Fe4 C36 C40 C39 . 58.8(2)
C37 C36 C40 C41 . -179.7(3)
Fe4 C36 C40 C41 . -120.5(4)
C37 C36 C40 Fe4 . -59.2(3)
O1 C41 C40 C36 . -173.0(3)
C42 C41 C40 C36 . 7.0(6)
O1 C41 C40 C39 . 7.8(5)
C42 C41 C40 C39 . -172.2(4)
O1 C41 C40 Fe4 . 95.9(4)
C42 C41 C40 Fe4 . -84.1(4)
C31 Fe4 C40 C36 . -34.1(9)
C38 Fe4 C40 C36 . 81.5(2)
C34 Fe4 C40 C36 . -155.2(2)
C33 Fe4 C40 C36 . -111.6(3)
C37 Fe4 C40 C36 . 38.0(2)
C35 Fe4 C40 C36 . 168.2(3)
C32 Fe4 C40 C36 . -70.6(3)
C39 Fe4 C40 C36 . 119.1(3)
C31 Fe4 C40 C39 . -153.2(7)
C38 Fe4 C40 C39 . -37.6(2)
C34 Fe4 C40 C39 . 85.7(3)
C33 Fe4 C40 C39 . 129.3(3)
C37 Fe4 C40 C39 . -81.1(2)
C35 Fe4 C40 C39 . 49.1(4)
C32 Fe4 C40 C39 . 170.3(3)
C36 Fe4 C40 C39 . -119.1(3)
C31 Fe4 C40 C41 . 88.9(8)
C38 Fe4 C40 C41 . -155.5(4)
C34 Fe4 C40 C41 . -32.2(4)
C33 Fe4 C40 C41 . 11.4(4)
C37 Fe4 C40 C41 . 161.0(4)
C35 Fe4 C40 C41 . -68.8(5)
C32 Fe4 C40 C41 . 52.4(4)
C36 Fe4 C40 C41 . 123.0(4)
C39 Fe4 C40 C41 . -117.9(4)
C26 C30 C29 C28 . 0.6(4)
Fe3 C30 C29 C28 . -59.8(3)
C26 C30 C29 C43 . 176.8(3)
Fe3 C30 C29 C43 . 116.4(4)
C26 C30 C29 Fe3 . 60.4(3)
C30 Fe3 C29 C28 . 119.3(3)
C21 Fe3 C29 C28 . -72.3(3)
C22 Fe3 C29 C28 . -42.8(8)
C25 Fe3 C29 C28 . -112.5(3)
C24 Fe3 C29 C28 . -155.5(2)
C23 Fe3 C29 C28 . 171.0(3)
C26 Fe3 C29 C28 . 81.3(2)
C27 Fe3 C29 C28 . 38.0(2)
C21 Fe3 C29 C30 . 168.4(2)
C22 Fe3 C29 C30 . -162.1(7)
C25 Fe3 C29 C30 . 128.2(2)
C24 Fe3 C29 C30 . 85.2(3)
C28 Fe3 C29 C30 . -119.3(3)
C23 Fe3 C29 C30 . 51.7(4)
C26 Fe3 C29 C30 . -38.0(2)
C27 Fe3 C29 C30 . -81.3(2)
C30 Fe3 C29 C43 . -122.1(4)
C21 Fe3 C29 C43 . 46.3(4)
C22 Fe3 C29 C43 . 75.8(8)
C25 Fe3 C29 C43 . 6.1(4)
C24 Fe3 C29 C43 . -36.9(4)
C28 Fe3 C29 C43 . 118.6(4)
C23 Fe3 C29 C43 . -70.4(5)
C26 Fe3 C29 C43 . -160.1(4)
C27 Fe3 C29 C43 . 156.5(4)
C5 C4 C3 C2 . -0.3(4)
Fe1 C4 C3 C2 . 59.0(3)
C5 C4 C3 Fe1 . -59.3(3)
C1 C2 C3 C4 . 0.1(4)
Fe1 C2 C3 C4 . -59.2(3)
C1 C2 C3 Fe1 . 59.4(3)
C50 Fe1 C3 C4 . -55.4(17)
C49 Fe1 C3 C4 . 175(2)
C48 Fe1 C3 C4 . -165.6(8)
C51 Fe1 C3 C4 . -84.2(10)
C2 Fe1 C3 C4 . 119.7(3)
C7 Fe1 C3 C4 . -147.4(4)
C5 Fe1 C3 C4 . 38.4(2)
C1 Fe1 C3 C4 . 82.4(2)
C6 Fe1 C3 C4 . -104.0(5)
C8 Fe1 C3 C4 . 175.9(7)
C50 Fe1 C3 C2 . -175.1(16)
C49 Fe1 C3 C2 . 56(2)
C48 Fe1 C3 C2 . 74.7(8)
C51 Fe1 C3 C2 . 156.0(10)
C7 Fe1 C3 C2 . 92.9(5)
C4 Fe1 C3 C2 . -119.7(3)
C5 Fe1 C3 C2 . -81.3(2)
C1 Fe1 C3 C2 . -37.4(2)
C6 Fe1 C3 C2 . 136.3(5)
C8 Fe1 C3 C2 . 56.2(7)
C14 C15 C11 C12 . 0.9(4)
Fe2 C15 C11 C12 . -59.1(3)
C14 C15 C11 C44 . 175.7(3)
Fe2 C15 C11 C44 . 115.6(4)
C14 C15 C11 Fe2 . 60.0(3)
C13 C12 C11 C15 . -1.1(4)
Fe2 C12 C11 C15 . 59.5(3)
C13 C12 C11 C44 . -175.6(3)
Fe2 C12 C11 C44 . -115.1(4)
C13 C12 C11 Fe2 . -60.5(3)
O3 C44 C11 C15 . 14.2(5)
C45 C44 C11 C15 . -164.7(4)
O3 C44 C11 C12 . -172.1(3)
C45 C44 C11 C12 . 8.9(6)
O3 C44 C11 Fe2 . 100.8(4)
C45 C44 C11 Fe2 . -78.2(4)
C12 Fe2 C11 C15 . -118.8(3)
C16 Fe2 C11 C15 . 158.7(2)
C18 Fe2 C11 C15 . 44.8(6)
C17 Fe2 C11 C15 . -167.5(3)
C19 Fe2 C11 C15 . 75.6(3)
C20 Fe2 C11 C15 . 116.1(2)
C14 Fe2 C11 C15 . -38.1(2)
C13 Fe2 C11 C15 . -81.4(2)
C16 Fe2 C11 C12 . -82.5(3)
C15 Fe2 C11 C12 . 118.8(3)
C18 Fe2 C11 C12 . 163.6(5)
C17 Fe2 C11 C12 . -48.7(4)
C19 Fe2 C11 C12 . -165.6(2)
C20 Fe2 C11 C12 . -125.1(2)
C14 Fe2 C11 C12 . 80.7(2)
C13 Fe2 C11 C12 . 37.4(2)
C12 Fe2 C11 C44 . 121.9(4)
C16 Fe2 C11 C44 . 39.4(4)
C15 Fe2 C11 C44 . -119.3(4)
C18 Fe2 C11 C44 . -74.5(7)
C17 Fe2 C11 C44 . 73.2(5)
C19 Fe2 C11 C44 . -43.6(4)
C20 Fe2 C11 C44 . -3.1(3)
C14 Fe2 C11 C44 . -157.4(3)
C13 Fe2 C11 C44 . 159.3(3)
Cu1 O2 C43 C42 . 0.4(5)
Cu1 O2 C43 C29 . -179.5(2)
C28 C29 C43 O2 . -15.6(5)
C30 C29 C43 O2 . 168.7(3)
Fe3 C29 C43 O2 . -103.1(3)
C28 C29 C43 C42 . 164.5(4)
C30 C29 C43 C42 . -11.2(6)
Fe3 C29 C43 C42 . 77.0(4)
C3 C2 C1 C5 . 0.1(4)
Fe1 C2 C1 C5 . 59.4(3)
C3 C2 C1 Fe1 . -59.3(3)
C4 C5 C1 C2 . -0.3(4)
C46 C5 C1 C2 . -179.9(3)
Fe1 C5 C1 C2 . -59.4(3)
C4 C5 C1 Fe1 . 59.1(3)
C46 C5 C1 Fe1 . -120.5(4)
C50 Fe1 C1 C2 . -165.2(10)
C49 Fe1 C1 C2 . -121.9(11)
C48 Fe1 C1 C2 . -75.2(10)
C51 Fe1 C1 C2 . 148(4)
C7 Fe1 C1 C2 . -67.2(5)
C4 Fe1 C1 C2 . 80.8(2)
C5 Fe1 C1 C2 . 118.9(3)
C3 Fe1 C1 C2 . 37.5(2)
C8 Fe1 C1 C2 . -105.4(5)
C50 Fe1 C1 C5 . 75.9(10)
C49 Fe1 C1 C5 . 119.3(11)
C48 Fe1 C1 C5 . 165.9(10)
C51 Fe1 C1 C5 . 29(4)
C2 Fe1 C1 C5 . -118.9(3)
C7 Fe1 C1 C5 . 174.0(5)
C4 Fe1 C1 C5 . -38.1(2)
C3 Fe1 C1 C5 . -81.4(2)
C8 Fe1 C1 C5 . 135.7(5)
C12 Fe2 C19 C20 . 37.7(7)
C11 Fe2 C19 C20 . 73.3(3)
C16 Fe2 C19 C20 . -37.9(2)
C15 Fe2 C19 C20 . 115.3(2)
C18 Fe2 C19 C20 . -119.6(3)
C17 Fe2 C19 C20 . -82.1(3)
C14 Fe2 C19 C20 . 158.3(2)
C13 Fe2 C19 C20 . -166.8(3)
C12 Fe2 C19 C18 . 157.2(5)
C11 Fe2 C19 C18 . -167.1(2)
C16 Fe2 C19 C18 . 81.7(3)
C15 Fe2 C19 C18 . -125.1(2)
C17 Fe2 C19 C18 . 37.4(2)
C20 Fe2 C19 C18 . 119.6(3)
C14 Fe2 C19 C18 . -82.1(3)
C13 Fe2 C19 C18 . -47.2(5)
C36 C40 C39 C38 . 0.3(4)
C41 C40 C39 C38 . 179.6(3)
Fe4 C40 C39 C38 . 59.1(3)
C36 C40 C39 Fe4 . -58.8(2)
C41 C40 C39 Fe4 . 120.5(4)
C31 Fe4 C39 C38 . 49.6(4)
C34 Fe4 C39 C38 . 127.8(3)
C33 Fe4 C39 C38 . 167.9(3)
C37 Fe4 C39 C38 . -37.3(2)
C35 Fe4 C39 C38 . 84.7(3)
C32 Fe4 C39 C38 . -162.1(8)
C36 Fe4 C39 C38 . -81.4(2)
C40 Fe4 C39 C38 . -119.2(3)
C31 Fe4 C39 C40 . 168.9(3)
C38 Fe4 C39 C40 . 119.2(3)
C34 Fe4 C39 C40 . -113.0(2)
C33 Fe4 C39 C40 . -72.9(3)
C37 Fe4 C39 C40 . 82.0(2)
C35 Fe4 C39 C40 . -156.0(2)
C32 Fe4 C39 C40 . -42.9(10)
C36 Fe4 C39 C40 . 37.9(2)
C29 Fe3 C21 C22 . 170.0(2)
C30 Fe3 C21 C22 . -154.4(7)
C25 Fe3 C21 C22 . -118.7(4)
C24 Fe3 C21 C22 . -80.9(3)
C28 Fe3 C21 C22 . 128.9(3)
C23 Fe3 C21 C22 . -37.7(3)
C26 Fe3 C21 C22 . 50.6(5)
C27 Fe3 C21 C22 . 85.7(3)
C29 Fe3 C21 C25 . -71.2(3)
C30 Fe3 C21 C25 . -35.6(8)
C22 Fe3 C21 C25 . 118.7(4)
C24 Fe3 C21 C25 . 37.8(3)
C28 Fe3 C21 C25 . -112.3(3)
C23 Fe3 C21 C25 . 81.0(3)
C26 Fe3 C21 C25 . 169.3(3)
C27 Fe3 C21 C25 . -155.6(2)
O1 C41 C42 C43 . -2.9(6)
C40 C41 C42 C43 . 177.1(3)
O2 C43 C42 C41 . 5.5(6)
C29 C43 C42 C41 . -174.6(3)
C31 Fe4 C34 C35 . 37.7(3)
C38 Fe4 C34 C35 . -68.8(3)
C33 Fe4 C34 C35 . 119.0(4)
C37 Fe4 C34 C35 . -33.6(8)
C32 Fe4 C34 C35 . 81.1(3)
C36 Fe4 C34 C35 . 169.6(3)
C39 Fe4 C34 C35 . -109.9(3)
C40 Fe4 C34 C35 . -153.9(2)
C31 Fe4 C34 C33 . -81.3(3)
C38 Fe4 C34 C33 . 172.2(3)
C37 Fe4 C34 C33 . -152.6(6)
C35 Fe4 C34 C33 . -119.0(4)
C32 Fe4 C34 C33 . -37.9(3)
C36 Fe4 C34 C33 . 50.6(5)
C39 Fe4 C34 C33 . 131.1(3)
C40 Fe4 C34 C33 . 87.2(3)
C40 C39 C38 C37 . 0.0(4)
Fe4 C39 C38 C37 . 59.3(3)
C40 C39 C38 Fe4 . -59.3(2)
C31 Fe4 C38 C37 . 85.7(3)
C34 Fe4 C38 C37 . 167.3(2)
C33 Fe4 C38 C37 . -168.3(7)
C35 Fe4 C38 C37 . 128.2(3)
C32 Fe4 C38 C37 . 53.7(4)
C36 Fe4 C38 C37 . -37.6(2)
C39 Fe4 C38 C37 . -119.8(3)
C40 Fe4 C38 C37 . -81.7(2)
C31 Fe4 C38 C39 . -154.5(2)
C34 Fe4 C38 C39 . -72.9(3)
C33 Fe4 C38 C39 . -48.5(9)
C37 Fe4 C38 C39 . 119.8(3)
C35 Fe4 C38 C39 . -112.0(2)
C32 Fe4 C38 C39 . 173.5(3)
C36 Fe4 C38 C39 . 82.2(2)
C40 Fe4 C38 C39 . 38.1(2)
C20 C19 C18 C17 . -0.1(5)
Fe2 C19 C18 C17 . -59.5(3)
C20 C19 C18 Fe2 . 59.3(3)
C12 Fe2 C18 C17 . -46.1(5)
C11 Fe2 C18 C17 . 159.1(5)
C16 Fe2 C18 C17 . 38.2(2)
C15 Fe2 C18 C17 . -165.9(2)
C19 Fe2 C18 C17 . 119.5(4)
C20 Fe2 C18 C17 . 82.1(3)
C14 Fe2 C18 C17 . -123.9(2)
C13 Fe2 C18 C17 . -81.4(3)
C12 Fe2 C18 C19 . -165.5(3)
C11 Fe2 C18 C19 . 39.7(7)
C16 Fe2 C18 C19 . -81.3(3)
C15 Fe2 C18 C19 . 74.6(3)
C17 Fe2 C18 C19 . -119.5(4)
C20 Fe2 C18 C19 . -37.3(2)
C14 Fe2 C18 C19 . 116.6(2)
C13 Fe2 C18 C19 . 159.1(2)
C12 Fe2 C16 C20 . -125.7(3)
C11 Fe2 C16 C20 . -82.1(3)
C15 Fe2 C16 C20 . -48.4(5)
C18 Fe2 C16 C20 . 81.6(3)
C17 Fe2 C16 C20 . 119.4(4)
C19 Fe2 C16 C20 . 37.6(3)
C14 Fe2 C16 C20 . 163.5(5)
C13 Fe2 C16 C20 . -166.1(2)
C12 Fe2 C16 C17 . 114.9(2)
C11 Fe2 C16 C17 . 158.5(2)
C15 Fe2 C16 C17 . -167.8(3)
C18 Fe2 C16 C17 . -37.8(2)
C19 Fe2 C16 C17 . -81.8(3)
C20 Fe2 C16 C17 . -119.4(4)
C14 Fe2 C16 C17 . 44.1(7)
C13 Fe2 C16 C17 . 74.5(3)
C33 C34 C35 C31 . 0.3(5)
Fe4 C34 C35 C31 . -59.4(3)
C33 C34 C35 Fe4 . 59.6(3)
C31 Fe4 C35 C34 . -119.1(4)
C38 Fe4 C35 C34 . 130.3(3)
C33 Fe4 C35 C34 . -37.8(3)
C37 Fe4 C35 C34 . 170.1(3)
C32 Fe4 C35 C34 . -81.7(3)
C36 Fe4 C35 C34 . -159.9(6)
C39 Fe4 C35 C34 . 87.6(3)
C40 Fe4 C35 C34 . 53.6(5)
C38 Fe4 C35 C31 . -110.6(3)
C34 Fe4 C35 C31 . 119.1(4)
C33 Fe4 C35 C31 . 81.3(3)
C37 Fe4 C35 C31 . -70.8(3)
C32 Fe4 C35 C31 . 37.5(3)
C36 Fe4 C35 C31 . -40.8(8)
C39 Fe4 C35 C31 . -153.3(3)
C40 Fe4 C35 C31 . 172.7(3)
C25 C21 C22 C23 . 0.0(5)
Fe3 C21 C22 C23 . 60.0(3)
C25 C21 C22 Fe3 . -59.9(3)
C29 Fe3 C22 C21 . -36.5(8)
C30 Fe3 C22 C21 . 168.3(3)
C25 Fe3 C22 C21 . 37.9(3)
C24 Fe3 C22 C21 . 81.9(3)
C28 Fe3 C22 C21 . -71.3(3)
C23 Fe3 C22 C21 . 119.0(4)
C26 Fe3 C22 C21 . -155.3(3)
C27 Fe3 C22 C21 . -112.4(3)
C29 Fe3 C22 C23 . -155.5(6)
C30 Fe3 C22 C23 . 49.3(4)
C21 Fe3 C22 C23 . -119.0(4)
C25 Fe3 C22 C23 . -81.2(3)
C24 Fe3 C22 C23 . -37.2(3)
C28 Fe3 C22 C23 . 169.7(2)
C26 Fe3 C22 C23 . 85.6(3)
C27 Fe3 C22 C23 . 128.5(2)
C30 C26 C27 C28 . 0.5(4)
Fe3 C26 C27 C28 . 58.7(3)
C30 C26 C27 Fe3 . -58.2(3)
C29 Fe3 C27 C26 . 81.9(2)
C30 Fe3 C27 C26 . 37.3(2)
C21 Fe3 C27 C26 . -154.9(2)
C22 Fe3 C27 C26 . -111.8(2)
C25 Fe3 C27 C26 . 170.3(3)
C24 Fe3 C27 C26 . -38.9(8)
C28 Fe3 C27 C26 . 120.0(3)
C23 Fe3 C27 C26 . -71.2(3)
C29 Fe3 C27 C28 . -38.2(2)
C30 Fe3 C27 C28 . -82.7(2)
C21 Fe3 C27 C28 . 85.0(3)
C22 Fe3 C27 C28 . 128.1(2)
C25 Fe3 C27 C28 . 50.2(4)
C24 Fe3 C27 C28 . -158.9(7)
C23 Fe3 C27 C28 . 168.8(2)
C26 Fe3 C27 C28 . -120.0(3)
C29 Fe3 C24 C23 . -155.5(2)
C30 Fe3 C24 C23 . -111.8(3)
C21 Fe3 C24 C23 . 81.4(3)
C22 Fe3 C24 C23 . 37.6(3)
C25 Fe3 C24 C23 . 119.1(4)
C28 Fe3 C24 C23 . 169.4(3)
C26 Fe3 C24 C23 . -71.5(3)
C27 Fe3 C24 C23 . -40.3(8)
C29 Fe3 C24 C25 . 85.5(3)
C30 Fe3 C24 C25 . 129.1(3)
C21 Fe3 C24 C25 . -37.6(3)
C22 Fe3 C24 C25 . -81.4(3)
C28 Fe3 C24 C25 . 50.3(5)
C23 Fe3 C24 C25 . -119.1(4)
C26 Fe3 C24 C25 . 169.4(3)
C27 Fe3 C24 C25 . -159.4(7)
C22 C21 C25 C24 . 0.3(5)
Fe3 C21 C25 C24 . -59.5(3)
C22 C21 C25 Fe3 . 59.8(3)
C23 C24 C25 C21 . -0.5(5)
Fe3 C24 C25 C21 . 59.4(3)
C23 C24 C25 Fe3 . -59.9(3)
C29 Fe3 C25 C21 . 128.8(2)
C30 Fe3 C25 C21 . 170.3(2)
C22 Fe3 C25 C21 . -37.9(2)
C24 Fe3 C25 C21 . -119.1(4)
C28 Fe3 C25 C21 . 85.3(3)
C23 Fe3 C25 C21 . -81.7(3)
C26 Fe3 C25 C21 . -157.6(6)
C27 Fe3 C25 C21 . 50.6(4)
C29 Fe3 C25 C24 . -112.2(3)
C30 Fe3 C25 C24 . -70.7(3)
C21 Fe3 C25 C24 . 119.1(4)
C22 Fe3 C25 C24 . 81.2(3)
C28 Fe3 C25 C24 . -155.6(3)
C23 Fe3 C25 C24 . 37.3(3)
C26 Fe3 C25 C24 . -38.5(8)
C27 Fe3 C25 C24 . 169.7(3)
C25 C24 C23 C22 . 0.5(5)
Fe3 C24 C23 C22 . -59.0(3)
C25 C24 C23 Fe3 . 59.6(3)
C21 C22 C23 C24 . -0.4(5)
Fe3 C22 C23 C24 . 59.3(3)
C21 C22 C23 Fe3 . -59.7(3)
C29 Fe3 C23 C24 . 49.4(4)
C30 Fe3 C23 C24 . 85.1(3)
C21 Fe3 C23 C24 . -81.7(3)
C22 Fe3 C23 C24 . -119.4(4)
C25 Fe3 C23 C24 . -37.9(3)
C28 Fe3 C23 C24 . -157.4(7)
C26 Fe3 C23 C24 . 128.4(3)
C27 Fe3 C23 C24 . 168.5(3)
C29 Fe3 C23 C22 . 168.7(3)
C30 Fe3 C23 C22 . -155.5(2)
C21 Fe3 C23 C22 . 37.7(3)
C25 Fe3 C23 C22 . 81.5(3)
C24 Fe3 C23 C22 . 119.4(4)
C28 Fe3 C23 C22 . -38.0(8)
C26 Fe3 C23 C22 . -112.2(3)
C27 Fe3 C23 C22 . -72.1(3)
C38 Fe4 C32 C31 . 47.7(5)
C34 Fe4 C32 C31 . -81.6(3)
C33 Fe4 C32 C31 . -119.6(4)
C37 Fe4 C32 C31 . 83.8(3)
C35 Fe4 C32 C31 . -37.8(3)
C36 Fe4 C32 C31 . 127.6(3)
C39 Fe4 C32 C31 . -155.5(8)
C40 Fe4 C32 C31 . 168.4(3)
C31 Fe4 C32 C33 . 119.6(4)
C38 Fe4 C32 C33 . 167.3(3)
C34 Fe4 C32 C33 . 38.0(3)
C37 Fe4 C32 C33 . -156.6(3)
C35 Fe4 C32 C33 . 81.8(3)
C36 Fe4 C32 C33 . -112.8(3)
C39 Fe4 C32 C33 . -35.9(10)
C40 Fe4 C32 C33 . -72.0(3)
C18 C19 C20 C16 . 0.0(5)
Fe2 C19 C20 C16 . 59.1(3)
C18 C19 C20 Fe2 . -59.1(3)
C17 C16 C20 C19 . 0.2(5)
Fe2 C16 C20 C19 . -59.4(3)
C17 C16 C20 Fe2 . 59.6(3)
C12 Fe2 C20 C19 . -167.6(2)
C11 Fe2 C20 C19 . -125.6(2)
C16 Fe2 C20 C19 . 119.0(4)
C15 Fe2 C20 C19 . -82.8(3)
C18 Fe2 C20 C19 . 37.6(2)
C17 Fe2 C20 C19 . 81.2(3)
C14 Fe2 C20 C19 . -49.4(5)
C13 Fe2 C20 C19 . 160.9(5)
C12 Fe2 C20 C16 . 73.3(3)
C11 Fe2 C20 C16 . 115.4(3)
C15 Fe2 C20 C16 . 158.2(2)
C18 Fe2 C20 C16 . -81.4(3)
C17 Fe2 C20 C16 . -37.8(3)
C19 Fe2 C20 C16 . -119.0(4)
C14 Fe2 C20 C16 . -168.4(3)
C13 Fe2 C20 C16 . 41.9(7)
C30 C29 C28 C27 . -0.3(4)
C43 C29 C28 C27 . -176.7(3)
Fe3 C29 C28 C27 . -59.5(3)
C30 C29 C28 Fe3 . 59.2(3)
C43 C29 C28 Fe3 . -117.2(4)
C26 C27 C28 C29 . -0.1(4)
Fe3 C27 C28 C29 . 58.8(3)
C26 C27 C28 Fe3 . -58.9(3)
C30 Fe3 C28 C29 . -38.0(2)
C21 Fe3 C28 C29 . 128.3(2)
C22 Fe3 C28 C29 . 168.6(2)
C25 Fe3 C28 C29 . 85.4(3)
C24 Fe3 C28 C29 . 50.8(5)
C23 Fe3 C28 C29 . -160.6(6)
C26 Fe3 C28 C29 . -81.8(2)
C27 Fe3 C28 C29 . -118.7(3)
C29 Fe3 C28 C27 . 118.7(3)
C30 Fe3 C28 C27 . 80.7(2)
C21 Fe3 C28 C27 . -113.0(3)
C22 Fe3 C28 C27 . -72.7(3)
C25 Fe3 C28 C27 . -155.8(3)
C24 Fe3 C28 C27 . 169.5(4)
C23 Fe3 C28 C27 . -41.9(8)
C26 Fe3 C28 C27 . 36.9(2)
C31 C32 C33 C34 . -0.6(5)
Fe4 C32 C33 C34 . -59.8(3)
C31 C32 C33 Fe4 . 59.2(3)
C35 C34 C33 C32 . 0.2(5)
Fe4 C34 C33 C32 . 59.9(3)
C35 C34 C33 Fe4 . -59.8(3)
C31 Fe4 C33 C32 . -37.2(3)
C38 Fe4 C33 C32 . -148.4(7)
C34 Fe4 C33 C32 . -118.6(4)
C37 Fe4 C33 C32 . 47.6(5)
C35 Fe4 C33 C32 . -80.9(3)
C36 Fe4 C33 C32 . 85.4(3)
C39 Fe4 C33 C32 . 171.7(2)
C40 Fe4 C33 C32 . 129.6(3)
C31 Fe4 C33 C34 . 81.4(3)
C38 Fe4 C33 C34 . -29.8(9)
C37 Fe4 C33 C34 . 166.2(3)
C35 Fe4 C33 C34 . 37.7(3)
C32 Fe4 C33 C34 . 118.6(4)
C36 Fe4 C33 C34 . -156.0(2)
C39 Fe4 C33 C34 . -69.7(3)
C40 Fe4 C33 C34 . -111.8(3)
C19 C18 C17 C16 . 0.3(5)
Fe2 C18 C17 C16 . -59.1(3)
C19 C18 C17 Fe2 . 59.4(3)
C20 C16 C17 C18 . -0.3(5)
Fe2 C16 C17 C18 . 59.4(3)
C20 C16 C17 Fe2 . -59.7(3)
C12 Fe2 C17 C18 . 158.7(2)
C11 Fe2 C17 C18 . -166.5(3)
C16 Fe2 C17 C18 . -118.8(3)
C15 Fe2 C17 C18 . 42.9(6)
C19 Fe2 C17 C18 . -37.7(2)
C20 Fe2 C17 C18 . -81.2(3)
C14 Fe2 C17 C18 . 75.9(3)
C13 Fe2 C17 C18 . 116.4(2)
C12 Fe2 C17 C16 . -82.5(3)
C11 Fe2 C17 C16 . -47.7(5)
C15 Fe2 C17 C16 . 161.7(5)
C18 Fe2 C17 C16 . 118.8(3)
C19 Fe2 C17 C16 . 81.1(3)
C20 Fe2 C17 C16 . 37.6(2)
C14 Fe2 C17 C16 . -165.4(2)
C13 Fe2 C17 C16 . -124.8(2)
C39 C38 C37 C36 . -0.3(4)
Fe4 C38 C37 C36 . 59.1(3)
C39 C38 C37 Fe4 . -59.4(3)
C40 C36 C37 C38 . 0.5(4)
Fe4 C36 C37 C38 . -59.1(3)
C40 C36 C37 Fe4 . 59.6(3)
C31 Fe4 C37 C38 . -110.6(3)
C34 Fe4 C37 C38 . -44.0(7)
C33 Fe4 C37 C38 . 174.8(3)
C35 Fe4 C37 C38 . -70.8(3)
C32 Fe4 C37 C38 . -152.6(3)
C36 Fe4 C37 C38 . 119.9(3)
C39 Fe4 C37 C38 . 37.4(2)
C40 Fe4 C37 C38 . 81.9(2)
C31 Fe4 C37 C36 . 129.5(2)
C38 Fe4 C37 C36 . -119.9(3)
C34 Fe4 C37 C36 . -163.9(6)
C33 Fe4 C37 C36 . 54.9(4)
C35 Fe4 C37 C36 . 169.3(2)
C32 Fe4 C37 C36 . 87.6(3)
C39 Fe4 C37 C36 . -82.4(2)
C40 Fe4 C37 C36 . -38.0(2)
C33 C32 C31 C35 . 0.7(5)
Fe4 C32 C31 C35 . 59.9(3)
C33 C32 C31 Fe4 . -59.1(3)
C34 C35 C31 C32 . -0.6(5)
Fe4 C35 C31 C32 . -60.0(3)
C34 C35 C31 Fe4 . 59.4(3)
C38 Fe4 C31 C32 . -155.3(3)
C34 Fe4 C31 C32 . 81.4(3)
C33 Fe4 C31 C32 . 37.5(3)
C37 Fe4 C31 C32 . -112.7(3)
C35 Fe4 C31 C32 . 119.0(4)
C36 Fe4 C31 C32 . -72.7(3)
C39 Fe4 C31 C32 . 171.2(3)
C40 Fe4 C31 C32 . -44.7(9)
C38 Fe4 C31 C35 . 85.7(3)
C34 Fe4 C31 C35 . -37.6(3)
C33 Fe4 C31 C35 . -81.5(3)
C37 Fe4 C31 C35 . 128.3(3)
C32 Fe4 C31 C35 . -119.0(4)
C36 Fe4 C31 C35 . 168.3(3)
C39 Fe4 C31 C35 . 52.1(5)
C40 Fe4 C31 C35 . -163.8(7)
